data_1554171
loop_
_publ_author_name
'Pahl, Philipp'
'Schwarzenb\"ock, Christina'
'Herz, Fabian A. D.'
'Soller, Benedikt S.'
'Jandl, Christian'
'Rieger, Bernhard'

_publ_section_title
;
 Core-First Synthesis of Three-Armed Star-Shaped Polymers by Rare Earth
 Metal-Mediated Group Transfer Polymerization
;
_journal_issue 17
_journal_name_full Macromolecules
_journal_page_first 6569
_journal_paper_doi 10.1021/acs.macromol.7b01007
_journal_volume 50
_journal_year 2017
_chemical_compound_source 'see text'
_chemical_formula_moiety 'C69 H78 N3 O3 Y3, C7 H8'
_chemical_formula_sum 'C76 H86 N3 O3 Y3'
_chemical_formula_weight 1356.21
_space_group_IT_number 2
_space_group_name_Hall '-P 1'
_space_group_name_H-M_alt 'P -1'
_symmetry_cell_setting triclinic
_symmetry_Int_Tables_number 2
_symmetry_space_group_name_Hall '-P 1'
_symmetry_space_group_name_H-M 'P -1'
_atom_sites_solution_hydrogens mixed
_cell_angle_alpha 78.1666(18)
_cell_angle_beta 89.6646(17)
_cell_angle_gamma 88.2859(18)
_cell_formula_units_Z 2
_cell_length_a 7.9941(4)
_cell_length_b 19.5986(10)
_cell_length_c 23.2344(12)
_cell_measurement_reflns_used 9816
_cell_measurement_temperature 100
_cell_measurement_theta_max 26.4253
_cell_measurement_theta_min 2.4689
_cell_volume 3561.3(3)
_computing_cell_refinement 'SAINT (Bruker, 2014)'
_computing_data_collection 'APEX III Control Software (Bruker, 2015)'
_computing_data_reduction 'SAINT (Bruker, 2014)'
_computing_molecular_graphics 'PLATON (Spek, 2011)'
_computing_publication_material 'PLATON (Spek, 2011), enCIFer (Allen, 2014)'
_computing_structure_refinement 'SHELXL2014 (Sheldrick, 2014), SHELXLE (Huebschle, 2011)'
_computing_structure_solution 'SHELXT (Sheldrick, 2015)'
_diffrn_ambient_temperature 100
_diffrn_detector ' CMOS plate '
_diffrn_detector_area_resol_mean 16
_diffrn_measured_fraction_theta_full 0.999
_diffrn_measured_fraction_theta_max 0.999
_diffrn_measurement_device ' \k-geometry diffractometer '
_diffrn_measurement_device_type ' Bruker Photon CMOS '
_diffrn_measurement_method ' phi- and omega-rotation '
_diffrn_radiation_monochromator 'Helios optic'
_diffrn_radiation_probe x-ray
_diffrn_radiation_source 'TXS rotating anode'
_diffrn_radiation_type MoK\a
_diffrn_radiation_wavelength 0.71073
_diffrn_reflns_av_R_equivalents 0.0352
_diffrn_reflns_av_unetI/netI 0.0215
_diffrn_reflns_limit_h_max 9
_diffrn_reflns_limit_h_min -9
_diffrn_reflns_limit_k_max 23
_diffrn_reflns_limit_k_min -23
_diffrn_reflns_limit_l_max 27
_diffrn_reflns_limit_l_min -27
_diffrn_reflns_number 106736
_diffrn_reflns_reduction_process
;
;
_diffrn_reflns_theta_full 25.24
_diffrn_reflns_theta_max 25.35
_diffrn_reflns_theta_min 2.26
_exptl_absorpt_coefficient_mu 2.470
_exptl_absorpt_correction_T_max 0.7454
_exptl_absorpt_correction_T_min 0.6191
_exptl_absorpt_correction_type multi-scan
_exptl_absorpt_process_details 'SADABS 2014/5, Bruker, 2014'
_exptl_crystal_colour yellow
_exptl_crystal_density_diffrn 1.265
_exptl_crystal_density_method 'Not Measured'
_exptl_crystal_description needle
_exptl_crystal_F_000 1408
_exptl_crystal_size_max 0.310
_exptl_crystal_size_mid 0.109
_exptl_crystal_size_min 0.036
_platon_squeeze_details
;
The unit cell contains 2 disordered molecules of toluene on a special position
which were treated as a diffuse contribution to the overall scattering without
specific atom positions by SQUEEZE/PLATON.
;
_refine_diff_density_max 2.966
_refine_diff_density_min -2.640
_refine_diff_density_rms 0.084
_refine_ls_extinction_method none
_refine_ls_goodness_of_fit_ref 1.033
_refine_ls_hydrogen_treatment mixed
_refine_ls_matrix_type full
_refine_ls_number_parameters 1156
_refine_ls_number_reflns 13036
_refine_ls_number_restraints 1488
_refine_ls_restrained_S_all 0.995
_refine_ls_R_factor_all 0.0603
_refine_ls_R_factor_gt 0.0500
_refine_ls_shift/su_max 0.001
_refine_ls_shift/su_mean 0.000
_refine_ls_structure_factor_coef Fsqd
_refine_ls_weighting_details 'W=1/[\S^2^(FO^2^)+(0.0573P)^2^+10.2615P] WHERE P=(FO^2^+2FC^2^)/3'
_refine_ls_weighting_scheme calc
_refine_ls_wR_factor_gt 0.1244
_refine_ls_wR_factor_ref 0.1313
_reflns_number_gt 11118
_reflns_number_total 13036
_reflns_threshold_expression I>2\s(I)
_cod_data_source_file ma7b01007_si_003.cif
_cod_data_source_block compound_10
_cod_database_code 1554171
_platon_squeeze_void_probe_radius 1.20

loop_
_space_group_symop_id
_space_group_symop_operation_xyz
1 x,y,z
2 -x,-y,-z

loop_
_atom_site_aniso_label
_atom_site_aniso_U_11
_atom_site_aniso_U_22
_atom_site_aniso_U_33
_atom_site_aniso_U_23
_atom_site_aniso_U_13
_atom_site_aniso_U_12
Y1 0.0163(2) 0.0228(2) 0.0286(2) -0.0125(1) -0.0010(1) 0.0028(1)
Y2 0.0527(3) 0.0409(2) 0.0229(2) -0.0020(2) -0.0028(2) -0.0108(2)
Y3 0.0224(2) 0.0774(3) 0.0328(2) -0.0245(2) -0.0028(2) 0.0082(2)
O1 0.0184(12) 0.0396(15) 0.0239(13) -0.0107(11) -0.0005(10) 0.0013(10)
O2 0.076(5) 0.035(5) 0.072(5) -0.003(4) -0.010(4) 0.003(4)
O2A 0.085(3) 0.029(3) 0.068(3) 0.001(2) -0.017(3) 0.002(3)
O3 0.061(4) 0.057(5) 0.057(4) -0.003(4) -0.026(4) -0.006(4)
O3A 0.053(3) 0.058(4) 0.047(3) -0.013(3) -0.019(3) 0.004(3)
N1 0.0222(15) 0.0239(15) 0.0291(16) -0.0091(12) 0.0017(12) 0.0009(12)
N2 0.0393(18) 0.0354(18) 0.0207(15) -0.0104(13) 0.0019(13) 0.0014(14)
N3 0.0231(16) 0.083(3) 0.0262(17) -0.0254(18) -0.0001(13) 0.0007(17)
C1 0.0322(19) 0.0244(18) 0.0191(17) -0.0027(14) -0.0012(14) 0.0084(15)
C2 0.038(2) 0.0259(19) 0.0192(17) -0.0053(14) 0.0005(15) 0.0035(16)
C3 0.036(2) 0.0301(19) 0.0192(17) -0.0060(15) -0.0016(15) 0.0082(16)
C4 0.041(2) 0.033(2) 0.0197(18) -0.0106(15) -0.0028(15) 0.0086(17)
C5 0.0312(19) 0.039(2) 0.0172(17) -0.0072(15) -0.0040(14) 0.0086(16)
C6 0.0319(19) 0.032(2) 0.0203(17) -0.0049(15) -0.0023(15) 0.0059(15)
C7 0.0216(17) 0.0246(18) 0.0264(18) -0.0105(15) 0.0022(14) -0.0013(14)
C8 0.0164(15) 0.0235(17) 0.0220(17) -0.0063(13) -0.0043(13) 0.0016(13)
C9 0.0212(17) 0.0223(17) 0.0213(17) -0.0065(13) -0.0021(13) 0.0009(13)
C10 0.0259(18) 0.0246(18) 0.0228(17) -0.0076(14) -0.0015(14) 0.0048(14)
C11 0.036(2) 0.0262(19) 0.0253(19) -0.0027(15) 0.0067(15) 0.0021(15)
C12 0.0306(19) 0.0205(18) 0.0289(19) -0.0053(14) 0.0032(15) 0.0018(14)
C13 0.045(2) 0.025(2) 0.039(2) -0.0057(17) 0.0101(18) -0.0026(17)
C14 0.038(2) 0.030(2) 0.034(2) -0.0103(17) 0.0008(17) 0.0014(17)
C15 0.036(2) 0.032(2) 0.0150(16) -0.0060(14) -0.0016(14) 0.0047(16)
C16 0.034(2) 0.0296(19) 0.0176(17) -0.0073(14) -0.0003(14) 0.0032(15)
C17 0.042(2) 0.030(2) 0.0158(17) -0.0069(14) -0.0007(15) 0.0041(16)
C18 0.043(2) 0.035(2) 0.032(2) -0.0159(17) 0.0040(17) 0.0082(18)
C19 0.042(2) 0.042(2) 0.028(2) -0.0147(17) 0.0034(17) 0.0042(18)
C20 0.042(3) 0.060(3) 0.058(3) -0.033(2) 0.015(2) 0.000(2)
C21 0.033(2) 0.077(3) 0.036(2) -0.026(2) -0.0090(19) 0.006(2)
C22 0.030(2) 0.066(3) 0.030(2) -0.021(2) -0.0082(17) 0.0100(19)
C23 0.036(2) 0.051(2) 0.0205(18) -0.0147(17) -0.0051(16) 0.0080(18)
C24 0.031(2) 0.050(2) 0.0215(18) -0.0130(17) -0.0028(15) 0.0080(17)
C25 0.027(2) 0.078(3) 0.023(2) -0.022(2) -0.0007(16) 0.002(2)
C26 0.027(2) 0.090(4) 0.024(2) -0.027(2) 0.0013(16) 0.001(2)
C27 0.026(2) 0.106(4) 0.024(2) -0.030(2) 0.0042(16) -0.007(2)
C28 0.040(4) 0.029(4) 0.042(4) -0.027(3) -0.009(4) 0.010(3)
C28A 0.036(4) 0.031(3) 0.044(3) -0.026(3) -0.011(4) 0.006(3)
C29 0.039(4) 0.032(4) 0.047(3) -0.016(3) 0.002(4) 0.009(4)
C29A 0.035(4) 0.033(3) 0.043(4) -0.020(3) 0.004(3) 0.010(3)
C30 0.031(3) 0.031(3) 0.048(4) -0.017(4) 0.001(4) 0.009(3)
C30A 0.028(3) 0.032(3) 0.041(4) -0.020(3) -0.003(3) 0.011(3)
C31 0.036(4) 0.027(4) 0.042(3) -0.015(3) -0.007(3) 0.008(4)
C31A 0.035(4) 0.027(4) 0.046(3) -0.013(3) 0.001(3) 0.012(4)
C32 0.041(4) 0.025(3) 0.042(4) -0.020(3) -0.002(4) 0.002(3)
C32A 0.037(3) 0.029(3) 0.054(4) -0.019(4) -0.002(4) 0.003(3)
C33 0.019(3) 0.033(3) 0.035(3) -0.014(3) 0.002(3) 0.007(3)
C33A 0.016(4) 0.027(4) 0.037(4) -0.010(4) 0.001(4) 0.000(4)
C34 0.015(3) 0.026(3) 0.035(3) -0.011(2) -0.004(2) 0.004(2)
C34A 0.016(4) 0.030(4) 0.033(4) -0.009(4) -0.002(4) 0.004(4)
C35 0.017(2) 0.028(3) 0.032(3) -0.007(2) -0.004(2) 0.000(2)
C35A 0.018(4) 0.031(4) 0.035(4) -0.013(4) -0.003(4) -0.002(4)
C36 0.015(2) 0.030(3) 0.041(4) -0.010(3) -0.003(3) -0.0023(19)
C36A 0.018(4) 0.030(4) 0.037(5) -0.011(4) 0.001(5) -0.003(4)
C37 0.017(2) 0.037(3) 0.038(3) -0.006(3) 0.004(2) -0.001(3)
C37A 0.016(4) 0.032(5) 0.036(4) -0.015(4) 0.002(4) 0.005(4)
C38 0.056(3) 0.074(4) 0.022(3) 0.001(3) -0.015(2) -0.005(3)
C38A 0.070(4) 0.060(5) 0.032(4) -0.001(4) -0.021(4) -0.017(4)
C39 0.061(3) 0.050(4) 0.023(3) 0.000(3) -0.002(3) -0.005(3)
C39A 0.067(4) 0.059(5) 0.026(4) -0.002(4) -0.015(4) -0.008(4)
C40 0.074(3) 0.051(4) 0.029(4) -0.012(3) -0.005(3) 0.002(3)
C40A 0.074(4) 0.049(5) 0.028(5) -0.006(4) -0.009(4) -0.002(4)
C41 0.084(4) 0.051(3) 0.034(4) -0.009(3) -0.017(3) -0.010(3)
C41A 0.080(5) 0.051(5) 0.030(5) -0.010(4) -0.011(5) -0.008(5)
C42 0.075(4) 0.054(4) 0.025(3) 0.007(3) -0.025(3) -0.022(3)
C42A 0.078(5) 0.057(5) 0.026(5) -0.007(4) -0.015(4) -0.019(4)
C43 0.050(5) 0.058(4) 0.042(5) -0.003(4) 0.005(4) -0.021(4)
C43A 0.052(4) 0.062(4) 0.044(4) -0.009(3) 0.000(4) -0.023(3)
C44 0.057(4) 0.060(5) 0.044(4) -0.005(4) 0.008(4) -0.021(4)
C44A 0.051(4) 0.066(4) 0.043(4) 0.001(3) 0.010(3) -0.014(3)
C45 0.065(5) 0.060(5) 0.043(4) -0.003(4) 0.013(4) -0.020(4)
C45A 0.051(4) 0.063(4) 0.041(4) 0.003(3) 0.012(3) -0.018(3)
C46 0.059(4) 0.055(4) 0.044(5) -0.007(4) 0.007(4) -0.020(3)
C46A 0.064(4) 0.055(4) 0.044(4) -0.009(3) 0.007(4) -0.025(3)
C47 0.054(5) 0.055(5) 0.045(4) -0.012(4) 0.004(4) -0.021(4)
C47A 0.061(5) 0.061(4) 0.044(3) -0.013(3) 0.003(3) -0.030(3)
C48 0.026(4) 0.065(3) 0.031(3) -0.016(3) 0.009(3) -0.005(3)
C48A 0.022(4) 0.065(3) 0.035(4) -0.017(3) 0.016(3) 0.001(3)
C49 0.029(4) 0.052(4) 0.037(3) -0.022(3) 0.011(3) -0.005(3)
C49A 0.023(4) 0.067(4) 0.042(4) -0.010(4) 0.011(3) 0.003(4)
C50 0.020(3) 0.053(4) 0.042(4) -0.023(3) 0.011(3) -0.005(3)
C50A 0.020(4) 0.068(4) 0.041(4) 0.000(4) 0.004(4) -0.005(4)
C51 0.027(4) 0.060(4) 0.043(4) -0.008(3) 0.013(3) -0.005(3)
C51A 0.022(4) 0.070(4) 0.033(4) -0.004(4) 0.003(3) -0.008(3)
C52 0.028(4) 0.065(4) 0.030(3) -0.007(3) 0.014(3) -0.003(3)
C52A 0.020(4) 0.064(4) 0.030(4) -0.007(3) 0.009(3) -0.007(3)
C53 0.031(3) 0.061(4) 0.037(4) -0.006(3) 0.008(3) 0.011(3)
C53A 0.030(4) 0.065(5) 0.033(4) -0.017(4) -0.001(4) 0.010(4)
C54 0.023(4) 0.053(3) 0.036(4) -0.004(3) -0.002(3) 0.003(3)
C54A 0.021(4) 0.058(5) 0.031(5) -0.009(4) -0.002(4) 0.007(3)
C55 0.033(3) 0.052(3) 0.028(3) -0.006(3) -0.004(3) -0.001(3)
C55A 0.031(5) 0.055(4) 0.033(4) -0.005(4) -0.001(4) 0.005(4)
C56 0.042(3) 0.054(4) 0.038(4) -0.014(3) -0.007(3) 0.005(3)
C56A 0.038(4) 0.054(4) 0.039(5) -0.009(4) -0.003(4) 0.006(3)
C57 0.045(4) 0.060(4) 0.031(3) -0.011(3) 0.004(3) 0.012(3)
C57A 0.034(4) 0.056(4) 0.038(5) -0.019(4) 0.000(4) 0.010(4)
C58 0.029(2) 0.063(3) 0.025(2) -0.0165(19) -0.0026(16) 0.0003(19)
C59 0.043(2) 0.040(2) 0.0255(19) -0.0117(17) 0.0005(17) 0.0108(18)
C60 0.032(2) 0.047(2) 0.028(2) -0.0071(18) 0.0056(16) -0.0016(18)
C61 0.0199(18) 0.052(2) 0.0271(19) -0.0076(17) 0.0018(15) -0.0030(16)
C62 0.080(5) 0.040(5) 0.077(5) -0.009(4) -0.007(4) 0.005(5)
C62A 0.072(4) 0.036(3) 0.072(3) -0.011(3) -0.005(3) -0.002(3)
C63 0.080(5) 0.043(5) 0.081(5) -0.010(5) -0.008(5) 0.005(5)
C63A 0.084(4) 0.040(3) 0.084(4) -0.011(3) -0.009(3) 0.005(3)
C64 0.078(5) 0.041(5) 0.081(5) -0.010(4) -0.010(5) 0.006(4)
C64A 0.075(4) 0.049(3) 0.085(4) -0.005(3) -0.012(3) 0.010(3)
C65 0.081(5) 0.043(4) 0.078(5) -0.005(4) -0.010(4) 0.006(4)
C65A 0.079(4) 0.039(3) 0.075(4) 0.001(3) -0.010(3) 0.001(3)
C66 0.068(4) 0.062(4) 0.061(4) -0.008(4) -0.031(4) -0.006(4)
C66A 0.069(4) 0.059(4) 0.046(3) -0.015(3) -0.024(4) 0.008(4)
C67 0.082(5) 0.069(5) 0.073(5) -0.005(4) -0.036(5) -0.014(5)
C67A 0.070(4) 0.056(4) 0.058(4) -0.014(3) -0.022(4) 0.007(4)
C68 0.074(5) 0.061(4) 0.075(5) -0.002(4) -0.040(4) -0.010(4)
C68A 0.074(4) 0.074(4) 0.077(4) -0.014(4) -0.028(4) -0.006(4)
C69 0.067(4) 0.062(5) 0.074(5) 0.002(4) -0.026(5) -0.005(5)
C69A 0.061(4) 0.063(4) 0.068(4) -0.004(4) -0.024(4) -0.003(4)
C70 0.028(2) 0.049(3) 0.041(2) -0.018(2) -0.0036(17) 0.0080(18)
C71 0.044(2) 0.048(3) 0.047(3) -0.017(2) -0.015(2) 0.003(2)
C72 0.061(3) 0.048(3) 0.080(4) -0.026(3) -0.022(3) -0.004(2)
C73 0.058(3) 0.036(3) 0.079(4) -0.003(3) 0.002(3) -0.002(2)
C74 0.061(3) 0.057(3) 0.044(3) -0.004(2) 0.006(2) 0.001(2)
C75 0.057(3) 0.057(3) 0.037(2) -0.017(2) 0.000(2) 0.006(2)
C76 0.052(3) 0.048(3) 0.074(4) -0.022(3) -0.028(3) 0.014(2)

loop_
_atom_site_label
_atom_site_type_symbol
_atom_site_thermal_displace_type
_atom_site_fract_x
_atom_site_fract_y
_atom_site_fract_z
_atom_site_occupancy
_atom_site_U_iso_or_equiv
_atom_site_calc_flag
_atom_site_refinement_flags
_atom_site_disorder_assembly
_atom_site_disorder_group
Y1 Y Uani 0.60930(4) 0.32742(2) 0.52280(2) 1.000 0.0216(1) d . . .
Y2 Y Uani 0.82033(6) 0.83965(2) 0.71525(2) 1.000 0.0393(1) d . . .
Y3 Y Uani -0.12375(5) 0.29686(3) 0.99072(2) 1.000 0.0425(1) d . . .
O1 O Uani 0.7282(3) 0.40439(14) 0.43609(10) 1.000 0.0267(8) d . . .
O2 O Uani 0.615(5) 0.9399(13) 0.7236(12) 0.249(14) 0.062(3) d DUP B 13
O2A O Uani 0.6024(15) 0.9307(4) 0.7191(4) 0.751(14) 0.0622(17) d DUP B 14
O3 O Uani -0.318(3) 0.2350(9) 0.9370(6) 0.387(8) 0.059(3) d DUP . 15
O3A O Uani -0.3045(19) 0.2480(5) 0.9256(3) 0.613(8) 0.0524(19) d DUP . -16
N1 N Uani 0.6454(4) 0.31832(15) 0.62843(13) 1.000 0.0246(9) d . . .
N2 N Uani 0.9008(4) 0.72942(17) 0.78072(13) 1.000 0.0312(10) d . . .
N3 N Uani 0.0128(4) 0.4072(2) 0.96952(15) 1.000 0.0421(13) d . . .
C1 C Uani 0.5428(5) 0.44701(18) 0.75433(15) 1.000 0.0257(10) d . . .
C2 C Uani 0.6397(5) 0.50431(19) 0.75626(15) 1.000 0.0277(11) d . . .
C3 C Uani 0.6118(5) 0.54575(19) 0.79760(15) 1.000 0.0285(11) d . . .
C4 C Uani 0.4849(5) 0.5284(2) 0.83881(16) 1.000 0.0307(11) d . . .
C5 C Uani 0.3870(5) 0.4708(2) 0.83855(15) 1.000 0.0291(11) d . . .
C6 C Uani 0.4162(5) 0.4309(2) 0.79627(15) 1.000 0.0283(11) d . . .
C7 C Uani 0.8034(4) 0.40356(19) 0.56830(15) 1.000 0.0234(10) d D . .
C8 C Uani 0.7053(4) 0.38464(17) 0.61934(15) 1.000 0.0204(9) d . . .
C9 C Uani 0.6578(4) 0.42921(18) 0.65809(14) 1.000 0.0213(10) d . . .
C10 C Uani 0.5739(4) 0.40388(18) 0.70964(15) 1.000 0.0242(10) d . . .
C11 C Uani 0.5255(5) 0.33315(19) 0.71960(16) 1.000 0.0296(11) d . . .
C12 C Uani 0.5589(5) 0.29332(18) 0.67847(16) 1.000 0.0267(11) d . . .
C13 C Uani 0.5047(5) 0.2194(2) 0.68649(19) 1.000 0.0365(12) d . . .
C14 C Uani 0.6808(5) 0.7935(2) 0.81366(18) 1.000 0.0335(12) d D . .
C15 C Uani 0.7422(5) 0.72895(19) 0.80404(15) 1.000 0.0276(11) d . . .
C16 C Uani 0.6452(5) 0.66798(19) 0.80961(15) 1.000 0.0268(11) d . . .
C17 C Uani 0.7143(5) 0.6085(2) 0.79620(15) 1.000 0.0291(11) d . . .
C18 C Uani 0.8841(5) 0.6087(2) 0.77910(17) 1.000 0.0356(12) d . . .
C19 C Uani 0.9713(5) 0.6690(2) 0.77142(17) 1.000 0.0364(12) d . . .
C20 C Uani 1.1494(6) 0.6727(3) 0.7506(2) 1.000 0.0504(17) d . . .
C21 C Uani -0.1871(6) 0.3934(3) 0.8994(2) 1.000 0.0467(14) d D . .
C22 C Uani -0.0258(5) 0.4131(3) 0.91101(18) 1.000 0.0406(14) d . . .
C23 C Uani 0.0996(5) 0.4316(2) 0.86762(16) 1.000 0.0350(11) d . . .
C24 C Uani 0.2535(5) 0.4512(2) 0.88324(16) 1.000 0.0335(11) d . . .
C25 C Uani 0.2835(5) 0.4524(3) 0.94316(17) 1.000 0.0411(14) d . . .
C26 C Uani 0.1636(5) 0.4293(3) 0.98417(18) 1.000 0.0449(16) d . . .
C27 C Uani 0.1921(5) 0.4252(3) 1.04900(18) 1.000 0.0495(16) d . . .
C28 C Uani 0.6035(14) 0.2120(5) 0.4785(5) 0.469(9) 0.034(2) d DUP A 1
C28A C Uani 0.6847(14) 0.2312(5) 0.4600(4) 0.531(9) 0.0345(19) d DUP A 2
C29 C Uani 0.7531(17) 0.2429(6) 0.4594(5) 0.469(9) 0.038(2) d DUP A 1
C29A C Uani 0.8399(13) 0.2543(4) 0.4731(4) 0.531(9) 0.036(2) d DUP A 2
C30 C Uani 0.8543(12) 0.2374(6) 0.5086(6) 0.469(9) 0.0356(19) d DUP A 1
C30A C Uani 0.8646(10) 0.2335(5) 0.5331(5) 0.531(9) 0.0321(19) d DUP A 2
C31 C Uani 0.7702(16) 0.2027(9) 0.5581(4) 0.469(9) 0.034(2) d DUP A 1
C31A C Uani 0.7261(13) 0.1969(8) 0.5578(4) 0.531(9) 0.036(2) d DUP A 2
C32 C Uani 0.6094(12) 0.1879(5) 0.5405(5) 0.469(9) 0.034(2) d DUP A 1
C32A C Uani 0.6105(11) 0.1946(5) 0.5130(6) 0.531(9) 0.0386(19) d DUP A 2
C33 C Uani 0.3397(15) 0.4021(4) 0.5442(3) 0.719(14) 0.0282(17) d DUP A 3
C33A C Uani 0.355(4) 0.4157(9) 0.5357(8) 0.281(14) 0.026(2) d DUP A 4
C34 C Uani 0.3655(15) 0.4221(4) 0.4837(3) 0.719(14) 0.0247(17) d DUP A 3
C34A C Uani 0.355(4) 0.4093(10) 0.4770(7) 0.281(14) 0.026(2) d DUP A 4
C35 C Uani 0.3340(8) 0.3646(4) 0.4579(3) 0.719(14) 0.0255(16) d DUP A 3
C35A C Uani 0.315(2) 0.3403(11) 0.4749(8) 0.281(14) 0.027(2) d DUP A 4
C36 C Uani 0.2871(7) 0.3091(3) 0.5031(5) 0.719(14) 0.0282(18) d DUP A 3
C36A C Uani 0.284(2) 0.3050(7) 0.5329(11) 0.281(14) 0.028(3) d DUP A 4
C37 C Uani 0.2914(8) 0.3319(4) 0.5563(3) 0.719(14) 0.0309(16) d DUP A 3
C37A C Uani 0.305(2) 0.3515(10) 0.5701(6) 0.281(14) 0.027(3) d DUP A 4
C38 C Uani 0.5656(9) 0.8284(5) 0.6428(3) 0.709(9) 0.0521(19) d DUP B 5
C38A C Uani 0.606(2) 0.7871(11) 0.6561(9) 0.291(9) 0.055(3) d DUP B 6
C39 C Uani 0.6995(10) 0.8613(4) 0.6072(4) 0.709(9) 0.0457(19) d DUP B 5
C39A C Uani 0.672(2) 0.8435(10) 0.6126(11) 0.291(9) 0.051(3) d DUP B 6
C40 C Uani 0.8244(13) 0.8097(5) 0.6098(6) 0.709(9) 0.051(2) d DUP B 5
C40A C Uani 0.835(3) 0.8228(11) 0.6017(15) 0.291(9) 0.051(3) d DUP B 6
C41 C Uani 0.7758(14) 0.7488(4) 0.6471(4) 0.709(9) 0.056(2) d DUP B 5
C41A C Uani 0.869(2) 0.7557(9) 0.6332(7) 0.291(9) 0.053(3) d DUP B 6
C42 C Uani 0.6211(12) 0.7577(5) 0.6671(3) 0.709(9) 0.053(2) d DUP B 5
C42A C Uani 0.733(3) 0.7321(9) 0.6646(8) 0.291(9) 0.054(3) d DUP B 6
C43 C Uani 1.126(2) 0.8600(8) 0.7505(8) 0.39(2) 0.051(3) d DUP B 7
C43A C Uani 1.1496(14) 0.8624(6) 0.7328(6) 0.61(2) 0.053(2) d DUP B 8
C44 C Uani 1.135(2) 0.8681(11) 0.6887(9) 0.39(2) 0.054(3) d DUP B 7
C44A C Uani 1.1129(14) 0.8933(9) 0.6736(5) 0.61(2) 0.055(2) d DUP B 8
C45 C Uani 1.050(3) 0.9311(11) 0.6649(5) 0.39(2) 0.057(3) d DUP B 7
C45A C Uani 1.0018(15) 0.9499(7) 0.6736(5) 0.61(2) 0.053(2) d DUP B 8
C46 C Uani 0.972(2) 0.9573(8) 0.7110(10) 0.39(2) 0.053(3) d DUP B 7
C46A C Uani 0.9771(14) 0.9561(5) 0.7325(6) 0.61(2) 0.054(2) d DUP B 8
C47 C Uani 1.026(3) 0.9135(11) 0.7640(6) 0.39(2) 0.051(3) d DUP B 7
C47A C Uani 1.0667(18) 0.9004(7) 0.7689(4) 0.61(2) 0.055(2) d DUP B 8
C48 C Uani -0.2005(14) 0.3472(5) 1.0862(6) 0.541(8) 0.0398(19) d DUP . 9
C48A C Uani -0.2436(15) 0.3469(6) 1.0811(7) 0.459(8) 0.040(2) d DUP . 10
C49 C Uani -0.3313(10) 0.3717(5) 1.0461(3) 0.541(8) 0.038(2) d DUP . 9
C49A C Uani -0.3876(13) 0.3352(7) 1.0503(5) 0.459(8) 0.044(2) d DUP . 10
C50 C Uani -0.4154(10) 0.3138(5) 1.0354(4) 0.541(8) 0.036(2) d DUP . 9
C50A C Uani -0.4085(11) 0.2632(7) 1.0588(5) 0.459(8) 0.045(2) d DUP . 10
C51 C Uani -0.3399(12) 0.2539(5) 1.0676(5) 0.541(8) 0.044(2) d DUP . 9
C51A C Uani -0.2804(12) 0.2299(6) 1.0941(5) 0.459(8) 0.043(2) d DUP . 10
C52 C Uani -0.2110(15) 0.2736(5) 1.1019(6) 0.541(8) 0.041(2) d DUP . 9
C52A C Uani -0.1728(17) 0.2807(6) 1.1071(7) 0.459(8) 0.038(2) d DUP . 10
C53 C Uani 0.1795(10) 0.2553(5) 0.9631(4) 0.605(9) 0.044(2) d DUP . 11
C53A C Uani 0.1447(15) 0.2542(7) 0.9355(5) 0.395(9) 0.042(3) d DUP . 12
C54 C Uani 0.1779(15) 0.2387(7) 1.0243(5) 0.605(9) 0.038(2) d DUP . 11
C54A C Uani 0.2094(13) 0.2768(6) 0.9834(5) 0.395(9) 0.037(3) d DUP . 12
C55 C Uani 0.0751(10) 0.1819(5) 1.0429(4) 0.605(9) 0.0380(17) d DUP . 11
C55A C Uani 0.152(3) 0.2341(11) 1.0351(6) 0.395(9) 0.040(3) d DUP . 12
C56 C Uani 0.0103(10) 0.1644(4) 0.9916(4) 0.605(9) 0.044(2) d DUP . 11
C56A C Uani 0.0484(18) 0.1842(8) 1.0180(6) 0.395(9) 0.044(3) d DUP . 12
C57 C Uani 0.0788(14) 0.2099(6) 0.9415(4) 0.605(9) 0.045(2) d DUP . 11
C57A C Uani 0.0448(19) 0.1971(8) 0.9551(6) 0.395(9) 0.042(3) d DUP . 12
C58 C Uani 0.6648(5) 0.4168(2) 0.37592(17) 1.000 0.0380(14) d . . .
C59 C Uani 0.7793(5) 0.4691(2) 0.34051(17) 1.000 0.0357(11) d . . .
C60 C Uani 0.9453(5) 0.4489(2) 0.36999(17) 1.000 0.0358(12) d . . .
C61 C Uani 0.8986(4) 0.4296(2) 0.43473(16) 1.000 0.0330(11) d . . .
C62 C Uani 0.520(4) 0.9396(13) 0.7793(11) 0.249(14) 0.066(3) d DUP B 13
C62A C Uani 0.5537(13) 0.9529(4) 0.7750(4) 0.751(14) 0.0600(19) d DUP B 14
C63 C Uani 0.427(4) 1.0090(13) 0.7727(10) 0.249(14) 0.069(3) d DUP B 13
C63A C Uani 0.5035(14) 1.0294(4) 0.7573(4) 0.751(14) 0.070(2) d DUP B 14
C64 C Uani 0.420(4) 1.0319(19) 0.7046(10) 0.249(14) 0.067(3) d DUP B 13
C64A C Uani 0.4199(15) 1.0286(7) 0.6970(4) 0.751(14) 0.071(2) d DUP B 14
C65 C Uani 0.587(3) 1.0087(13) 0.6851(12) 0.249(14) 0.069(3) d DUP B 13
C65A C Uani 0.5393(12) 0.9843(4) 0.6700(4) 0.751(14) 0.066(2) d DUP B 14
C66 C Uani -0.356(2) 0.2555(6) 0.8739(7) 0.387(8) 0.064(2) d DUP . 15
C66A C Uani -0.2746(14) 0.2570(4) 0.8619(4) 0.613(8) 0.058(2) d DUP . -16
C67 C Uani -0.437(2) 0.1949(7) 0.8572(7) 0.387(8) 0.076(3) d DUP . 15
C67A C Uani -0.3211(13) 0.1898(4) 0.8457(4) 0.613(8) 0.061(2) d DUP . -16
C68 C Uani -0.371(2) 0.1337(7) 0.9057(6) 0.387(8) 0.071(3) d DUP . 15
C68A C Uani -0.4624(13) 0.1685(6) 0.8904(5) 0.613(8) 0.075(2) d DUP . -16
C69 C Uani -0.392(3) 0.1674(8) 0.9572(6) 0.387(8) 0.070(3) d DUP . 15
C69A C Uani -0.4041(16) 0.1873(6) 0.9444(4) 0.613(8) 0.065(2) d DUP . -16
C70 C Uani 1.0591(5) 0.2701(2) 0.73007(19) 1.000 0.0383(14) d . . .
C71 C Uani 1.0124(6) 0.2318(2) 0.6891(2) 1.000 0.0453(16) d . . .
C72 C Uani 1.0277(7) 0.1601(3) 0.7018(3) 1.000 0.0610(19) d . . .
C73 C Uani 1.0897(7) 0.1257(3) 0.7564(3) 1.000 0.0589(19) d . . .
C74 C Uani 1.1393(7) 0.1645(3) 0.7960(2) 1.000 0.0550(17) d . . .
C75 C Uani 1.1252(6) 0.2356(3) 0.7826(2) 1.000 0.0494(16) d . . .
C76 C Uani 1.0452(7) 0.3488(3) 0.7158(3) 1.000 0.0569(19) d . . .
H2 H Uiso 0.72760 0.51550 0.72850 1.000 0.0330 c RU . .
H4 H Uiso 0.46490 0.55600 0.86740 1.000 0.0370 c RU . .
H6 H Uiso 0.34870 0.39190 0.79590 1.000 0.0340 c RU . .
H7A H Uiso 0.881(4) 0.3680(16) 0.5613(17) 1.000 0.0280 d DU . .
H7B H Uiso 0.838(5) 0.4513(12) 0.5577(17) 1.000 0.0280 d DU . .
H9 H Uiso 0.68420 0.47710 0.64830 1.000 0.0260 c RU . .
H11 H Uiso 0.46950 0.31330 0.75500 1.000 0.0350 c RU . .
H13A H Uiso 0.42670 0.20940 0.71970 1.000 0.0550 c RU . .
H13B H Uiso 0.60280 0.18780 0.69440 1.000 0.0550 c RU . .
H13C H Uiso 0.44910 0.21280 0.65060 1.000 0.0550 c RU . .
H14A H Uiso 0.757(5) 0.822(2) 0.8294(18) 1.000 0.0400 d DU . .
H14B H Uiso 0.570(3) 0.795(2) 0.8282(18) 1.000 0.0400 d DU . .
H16 H Uiso 0.53250 0.66870 0.82260 1.000 0.0320 c RU . .
H18 H Uiso 0.93800 0.56700 0.77290 1.000 0.0430 c RU . .
H20A H Uiso 1.19400 0.62550 0.75080 1.000 0.0760 c RU . .
H20B H Uiso 1.21660 0.69430 0.77680 1.000 0.0760 c RU . .
H20C H Uiso 1.15400 0.70070 0.71050 1.000 0.0760 c RU . .
H21A H Uiso -0.277(5) 0.401(3) 0.9251(19) 1.000 0.0560 d DU . .
H21B H Uiso -0.209(6) 0.396(3) 0.8588(10) 1.000 0.0560 d DU . .
H23 H Uiso 0.07700 0.43040 0.82770 1.000 0.0420 c RU . .
H25 H Uiso 0.38580 0.46920 0.95470 1.000 0.0490 c RU . .
H27A H Uiso 0.30280 0.44280 1.05490 1.000 0.0750 c RU . .
H27B H Uiso 0.18610 0.37660 1.07000 1.000 0.0750 c RU . .
H27C H Uiso 0.10600 0.45350 1.06410 1.000 0.0750 c RU . .
H28 H Uiso 0.51140 0.20760 0.45400 0.469(9) 0.0410 c RUP A 1
H28A H Uiso 0.63580 0.23860 0.42200 0.531(9) 0.0420 c RUP A 2
H29 H Uiso 0.78120 0.26380 0.42010 0.469(9) 0.0460 c RUP A 1
H29A H Uiso 0.91550 0.27980 0.44570 0.531(9) 0.0420 c RUP A 2
H30 H Uiso 0.96400 0.25480 0.50850 0.469(9) 0.0430 c RUP A 1
H30A H Uiso 0.96030 0.24260 0.55410 0.531(9) 0.0380 c RUP A 2
H31 H Uiso 0.81380 0.19090 0.59690 0.469(9) 0.0410 c RUP A 1
H31A H Uiso 0.71210 0.17680 0.59830 0.531(9) 0.0430 c RUP A 2
H32 H Uiso 0.52250 0.16630 0.56510 0.469(9) 0.0410 c RUP A 1
H32A H Uiso 0.50490 0.17320 0.51710 0.531(9) 0.0460 c RUP A 2
H33 H Uiso 0.35230 0.43070 0.57220 0.719(14) 0.0340 c RUP A 3
H33A H Uiso 0.38240 0.45600 0.55000 0.281(14) 0.0310 c RUP A 4
H34 H Uiso 0.39860 0.46680 0.46340 0.719(14) 0.0300 c RUP A 3
H34A H Uiso 0.37850 0.44520 0.44410 0.281(14) 0.0310 c RUP A 4
H35 H Uiso 0.34280 0.36360 0.41730 0.719(14) 0.0310 c RUP A 3
H35A H Uiso 0.31060 0.32110 0.44060 0.281(14) 0.0330 c RUP A 4
H36 H Uiso 0.25770 0.26390 0.49840 0.719(14) 0.0340 c RUP A 3
H36A H Uiso 0.25270 0.25770 0.54460 0.281(14) 0.0340 c RUP A 4
H37 H Uiso 0.26620 0.30490 0.59400 0.719(14) 0.0370 c RUP A 3
H37A H Uiso 0.29000 0.34170 0.61150 0.281(14) 0.0320 c RUP A 4
H38 H Uiso 0.46030 0.84930 0.64930 0.709(9) 0.0630 c RUP B 5
H38A H Uiso 0.50020 0.78650 0.67520 0.291(9) 0.0650 c RUP B 6
H39 H Uiso 0.70240 0.90830 0.58630 0.709(9) 0.0550 c RUP B 5
H39A H Uiso 0.61530 0.88590 0.59500 0.291(9) 0.0620 c RUP B 6
H40 H Uiso 0.92760 0.81530 0.58920 0.709(9) 0.0610 c RUP B 5
H40A H Uiso 0.91220 0.85060 0.57650 0.291(9) 0.0610 c RUP B 6
H41 H Uiso 0.84240 0.70710 0.65700 0.709(9) 0.0670 c RUP B 5
H41A H Uiso 0.97150 0.73040 0.63260 0.291(9) 0.0640 c RUP B 6
H42 H Uiso 0.55880 0.72350 0.69270 0.709(9) 0.0640 c RUP B 5
H42A H Uiso 0.72270 0.68680 0.68840 0.291(9) 0.0640 c RUP B 6
H43 H Uiso 1.18000 0.82370 0.77820 0.39(2) 0.0610 c RUP B 7
H43A H Uiso 1.21950 0.82220 0.74570 0.61(2) 0.0630 c RUP B 8
H44 H Uiso 1.18760 0.83700 0.66740 0.39(2) 0.0640 c RUP B 7
H44A H Uiso 1.15600 0.87840 0.63990 0.61(2) 0.0660 c RUP B 8
H45 H Uiso 1.04530 0.95270 0.62440 0.39(2) 0.0680 c RUP B 7
H45A H Uiso 0.95180 0.97890 0.64000 0.61(2) 0.0640 c RUP B 8
H46 H Uiso 0.89830 0.99680 0.70700 0.39(2) 0.0630 c RUP B 7
H46A H Uiso 0.91190 0.99140 0.74540 0.61(2) 0.0650 c RUP B 8
H47 H Uiso 0.99880 0.91970 0.80250 0.39(2) 0.0610 c RUP B 7
H47A H Uiso 1.06960 0.89080 0.81070 0.61(2) 0.0650 c RUP B 8
H48 H Uiso -0.12040 0.37480 1.10020 0.541(8) 0.0480 c RUP . 9
H48A H Uiso -0.20180 0.39100 1.08390 0.459(8) 0.0480 c RUP . 10
H49 H Uiso -0.35780 0.41920 1.02930 0.541(8) 0.0450 c RUP . 9
H49A H Uiso -0.45860 0.37020 1.02760 0.459(8) 0.0540 c RUP . 10
H50 H Uiso -0.50900 0.31550 1.01010 0.541(8) 0.0440 c RUP . 9
H50A H Uiso -0.49620 0.24100 1.04300 0.459(8) 0.0530 c RUP . 10
H51 H Uiso -0.36930 0.20740 1.06690 0.541(8) 0.0520 c RUP . 9
H51A H Uiso -0.26660 0.18090 1.10750 0.459(8) 0.0500 c RUP . 10
H52 H Uiso -0.14380 0.24310 1.13020 0.541(8) 0.0500 c RUP . 9
H52A H Uiso -0.07180 0.27210 1.12910 0.459(8) 0.0460 c RUP . 10
H53 H Uiso 0.24020 0.29190 0.93990 0.605(9) 0.0530 c RUP . 11
H53A H Uiso 0.16550 0.27460 0.89550 0.395(9) 0.0500 c RUP . 12
H54 H Uiso 0.23710 0.26220 1.04930 0.605(9) 0.0460 c RUP . 11
H54A H Uiso 0.28100 0.31510 0.98140 0.395(9) 0.0440 c RUP . 12
H55 H Uiso 0.05320 0.15940 1.08240 0.605(9) 0.0460 c RUP . 11
H55A H Uiso 0.17700 0.23780 1.07420 0.395(9) 0.0490 c RUP . 12
H56 H Uiso -0.06590 0.12840 0.99050 0.605(9) 0.0530 c RUP . 11
H56A H Uiso -0.00850 0.14830 1.04380 0.395(9) 0.0530 c RUP . 12
H57 H Uiso 0.05910 0.20920 0.90130 0.605(9) 0.0550 c RUP . 11
H57A H Uiso -0.01420 0.17180 0.93140 0.395(9) 0.0500 c RUP . 12
H58A H Uiso 0.54820 0.43570 0.37410 1.000 0.0450 c RU . .
H58B H Uiso 0.66760 0.37300 0.36090 1.000 0.0450 c RU . .
H59A H Uiso 0.78260 0.46490 0.29880 1.000 0.0430 c RU . .
H59B H Uiso 0.74440 0.51740 0.34280 1.000 0.0430 c RU . .
H60A H Uiso 1.02230 0.48840 0.36240 1.000 0.0430 c RU . .
H60B H Uiso 0.99840 0.40870 0.35640 1.000 0.0430 c RU . .
H61A H Uiso 0.97600 0.39270 0.45600 1.000 0.0400 c RU . .
H61B H Uiso 0.90320 0.47080 0.45310 1.000 0.0400 c RU . .
H62A H Uiso 0.59860 0.93290 0.81310 0.249(14) 0.0790 c RUP B 13
H62B H Uiso 0.44060 0.90110 0.78640 0.249(14) 0.0790 c RUP B 13
H62C H Uiso 0.64910 0.94620 0.80280 0.751(14) 0.0720 c RUP B 14
H62D H Uiso 0.45890 0.92560 0.79410 0.751(14) 0.0720 c RUP B 14
H63A H Uiso 0.48980 1.04220 0.79060 0.249(14) 0.0820 c RUP B 13
H63B H Uiso 0.31410 1.00370 0.79010 0.249(14) 0.0820 c RUP B 13
H63C H Uiso 0.60180 1.05960 0.75290 0.751(14) 0.0840 c RUP B 14
H63D H Uiso 0.42330 1.04400 0.78540 0.751(14) 0.0840 c RUP B 14
H64A H Uiso 0.32850 1.00900 0.68810 0.249(14) 0.0810 c RUP B 13
H64B H Uiso 0.40380 1.08310 0.69240 0.249(14) 0.0810 c RUP B 13
H64C H Uiso 0.30810 1.00790 0.70250 0.751(14) 0.0860 c RUP B 14
H64D H Uiso 0.40870 1.07630 0.67260 0.751(14) 0.0860 c RUP B 14
H65A H Uiso 0.58460 1.00510 0.64320 0.249(14) 0.0820 c RUP B 13
H65B H Uiso 0.67510 1.04120 0.69070 0.249(14) 0.0820 c RUP B 13
H65C H Uiso 0.48160 0.96280 0.64090 0.751(14) 0.0790 c RUP B 14
H65D H Uiso 0.63200 1.01230 0.65020 0.751(14) 0.0790 c RUP B 14
H66A H Uiso -0.25190 0.26670 0.85110 0.387(8) 0.0770 c RUP . 15
H66B H Uiso -0.43240 0.29700 0.86610 0.387(8) 0.0770 c RUP . 15
H66C H Uiso -0.15550 0.26670 0.85270 0.613(8) 0.0700 c RUP . -16
H66D H Uiso -0.34440 0.29630 0.84000 0.613(8) 0.0700 c RUP . -16
H67A H Uiso -0.40100 0.18890 0.81760 0.387(8) 0.0910 c RUP . 15
H67B H Uiso -0.56040 0.19980 0.85810 0.387(8) 0.0910 c RUP . 15
H67C H Uiso -0.22670 0.15520 0.85150 0.613(8) 0.0740 c RUP . -16
H67D H Uiso -0.36170 0.19710 0.80460 0.613(8) 0.0740 c RUP . -16
H68A H Uiso -0.44070 0.09210 0.90920 0.387(8) 0.0860 c RUP . 15
H68B H Uiso -0.25290 0.12100 0.89930 0.387(8) 0.0860 c RUP . 15
H68C H Uiso -0.56820 0.19410 0.87670 0.613(8) 0.0900 c RUP . -16
H68D H Uiso -0.48080 0.11780 0.89660 0.613(8) 0.0900 c RUP . -16
H69A H Uiso -0.51160 0.17250 0.96730 0.387(8) 0.0840 c RUP . 15
H69B H Uiso -0.33180 0.14030 0.99200 0.387(8) 0.0840 c RUP . 15
H69C H Uiso -0.50000 0.19810 0.96850 0.613(8) 0.0780 c RUP . -16
H69D H Uiso -0.33590 0.14870 0.96800 0.613(8) 0.0780 c RUP . -16
H01A H Uiso 1.15120 0.36800 0.72500 1.000 0.0850 c RU . .
H01B H Uiso 0.95510 0.36460 0.73920 1.000 0.0850 c RU . .
H01C H Uiso 1.02020 0.36490 0.67390 1.000 0.0850 c RU . .
H71 H Uiso 0.96950 0.25520 0.65200 1.000 0.0550 c RU . .
H72 H Uiso 0.99600 0.13410 0.67350 1.000 0.0730 c RU . .
H73 H Uiso 1.09760 0.07620 0.76600 1.000 0.0710 c RU . .
H74 H Uiso 1.18370 0.14160 0.83300 1.000 0.0660 c RU . .
H75 H Uiso 1.16190 0.26150 0.81030 1.000 0.0600 c RU . .

loop_
_atom_type_symbol
_atom_type_description
_atom_type_scat_dispersion_real
_atom_type_scat_dispersion_imag
_atom_type_scat_source
C C 0.0033 0.0016 ' International Tables Vol C Tables 4.2.6.8 and 6.1.1.4'
H H 0.0000 0.0000 ' International Tables Vol C Tables 4.2.6.8 and 6.1.1.4'
N N 0.0061 0.0033 ' International Tables Vol C Tables 4.2.6.8 and 6.1.1.4'
O O 0.0106 0.0060 ' International Tables Vol C Tables 4.2.6.8 and 6.1.1.4'
Y Y -2.7962 3.5667 ' International Tables Vol C Tables 4.2.6.8 and 6.1.1.4'

loop_
_geom_angle_atom_site_label_1
_geom_angle_atom_site_label_2
_geom_angle_atom_site_label_3
_geom_angle
_geom_angle_publ_flag
O1 Y1 N1 132.87(9) yes
O1 Y1 C7 77.10(10) yes
O1 Y1 C8 104.98(9) yes
O1 Y1 C28A 81.6(2) yes
O1 Y1 C29A 71.0(2) yes
O1 Y1 C30A 94.1(2) yes
O1 Y1 C31A 120.6(2) yes
O1 Y1 C32A 112.7(3) yes
O1 Y1 C33 101.59(17) yes
O1 Y1 C34 75.0(2) yes
O1 Y1 C35 79.34(16) yes
O1 Y1 C36 109.2(2) yes
O1 Y1 C37 124.72(17) yes
O1 Y1 C28 97.3(2) yes
O1 Y1 C29 74.3(3) yes
O1 Y1 C30 85.6(3) yes
O1 Y1 C31 115.6(2) yes
O1 Y1 C32 124.9(2) yes
O1 Y1 C33A 94.9(4) yes
O1 Y1 C34A 75.6(5) yes
O1 Y1 C35A 91.3(4) yes
O1 Y1 C36A 121.9(5) yes
O1 Y1 C37A 123.7(4) yes
N1 Y1 C7 55.78(11) yes
N1 Y1 C8 29.09(10) yes
N1 Y1 C28A 127.7(2) yes
N1 Y1 C29A 114.4(2) yes
N1 Y1 C30A 85.0(3) yes
N1 Y1 C31A 77.6(2) yes
N1 Y1 C32A 102.6(3) yes
N1 Y1 C33 80.74(17) yes
N1 Y1 C34 109.26(17) yes
N1 Y1 C35 128.47(17) yes
N1 Y1 C36 107.8(3) yes
N1 Y1 C37 79.74(17) yes
N1 Y1 C28 120.0(3) yes
N1 Y1 C29 125.4(3) yes
N1 Y1 C30 97.1(3) yes
N1 Y1 C31 76.4(2) yes
N1 Y1 C32 89.3(3) yes
N1 Y1 C33A 83.9(4) yes
N1 Y1 C34A 114.2(4) yes
N1 Y1 C35A 121.5(4) yes
N1 Y1 C36A 93.1(5) yes
N1 Y1 C37A 71.7(3) yes
C7 Y1 C8 29.82(10) yes
C7 Y1 C28A 129.6(3) yes
C7 Y1 C29A 99.6(2) yes
C7 Y1 C30A 86.9(2) yes
C7 Y1 C31A 106.0(3) yes
C7 Y1 C32A 135.6(2) yes
C7 Y1 C33 91.7(2) yes
C7 Y1 C34 99.3(2) yes
C7 Y1 C35 129.12(19) yes
C7 Y1 C36 142.08(18) yes
C7 Y1 C37 114.76(18) yes
C7 Y1 C28 142.9(3) yes
C7 Y1 C29 116.9(3) yes
C7 Y1 C30 93.5(3) yes
C7 Y1 C31 99.2(3) yes
C7 Y1 C32 128.1(2) yes
C7 Y1 C33A 88.4(5) yes
C7 Y1 C34A 106.3(5) yes
C7 Y1 C35A 137.0(5) yes
C7 Y1 C36A 132.8(4) yes
C7 Y1 C37A 102.9(4) yes
C8 Y1 C28A 144.8(2) yes
C8 Y1 C29A 118.7(2) yes
C8 Y1 C30A 95.3(2) yes
C8 Y1 C31A 100.2(2) yes
C8 Y1 C32A 129.1(3) yes
C8 Y1 C33 76.0(2) yes
C8 Y1 C34 96.53(18) yes
C8 Y1 C35 125.26(18) yes
C8 Y1 C36 120.4(2) yes
C8 Y1 C37 90.00(17) yes
C8 Y1 C28 145.4(3) yes
C8 Y1 C29 135.5(3) yes
C8 Y1 C30 105.9(3) yes
C8 Y1 C31 96.3(3) yes
C8 Y1 C32 116.4(2) yes
C8 Y1 C33A 75.8(5) yes
C8 Y1 C34A 103.3(4) yes
C8 Y1 C35A 125.7(4) yes
C8 Y1 C36A 107.4(5) yes
C8 Y1 C37A 78.8(3) yes
C28A Y1 C29A 30.0(3) yes
C28A Y1 C30A 49.5(3) yes
C28A Y1 C31A 50.1(3) yes
C28A Y1 C32A 31.1(3) yes
C29A Y1 C30A 29.8(3) yes
C29A Y1 C31A 49.8(3) yes
C29A Y1 C32A 50.7(3) yes
C30A Y1 C31A 30.2(3) yes
C30A Y1 C32A 50.4(3) yes
C31A Y1 C32A 30.6(3) yes
C33 Y1 C34 30.2(2) yes
C33 Y1 C35 50.4(2) yes
C33 Y1 C36 50.5(3) yes
C33 Y1 C37 30.7(3) yes
C34 Y1 C35 30.6(2) yes
C34 Y1 C36 50.4(3) yes
C34 Y1 C37 50.3(3) yes
C35 Y1 C36 30.6(3) yes
C35 Y1 C37 50.4(2) yes
C36 Y1 C37 30.5(3) yes
C28 Y1 C29 30.1(4) yes
C28 Y1 C30 49.5(3) yes
C28 Y1 C31 49.7(4) yes
C28 Y1 C32 30.8(3) yes
C29 Y1 C30 30.2(4) yes
C29 Y1 C31 50.0(3) yes
C29 Y1 C32 50.8(3) yes
C30 Y1 C31 30.1(4) yes
C30 Y1 C32 50.2(3) yes
C31 Y1 C32 30.3(4) yes
C33A Y1 C34A 30.4(6) yes
C33A Y1 C35A 51.0(7) yes
C33A Y1 C36A 50.4(6) yes
C33A Y1 C37A 30.2(6) yes
C34A Y1 C35A 31.2(7) yes
C34A Y1 C36A 50.8(7) yes
C34A Y1 C37A 49.9(6) yes
C35A Y1 C36A 31.1(7) yes
C35A Y1 C37A 50.4(5) yes
C36A Y1 C37A 29.9(6) yes
O2A Y2 N2 133.9(2) yes
O2A Y2 C14 77.9(2) yes
O2A Y2 C15 105.6(2) yes
O2 Y2 N2 134.0(6) yes
N2 Y2 C14 56.05(12) yes
N2 Y2 C15 29.94(11) yes
N2 Y2 C38 113.4(2) yes
N2 Y2 C39 128.94(19) yes
N2 Y2 C40 104.0(2) yes
N2 Y2 C41 78.1(2) yes
N2 Y2 C42 83.1(2) yes
N2 Y2 C43A 79.9(3) yes
N2 Y2 C44A 104.1(3) yes
N2 Y2 C45A 129.8(3) yes
N2 Y2 C46A 116.7(3) yes
N2 Y2 C47A 87.2(3) yes
N2 Y2 C38A 95.6(5) yes
N2 Y2 C39A 121.7(4) yes
N2 Y2 C40A 109.1(5) yes
N2 Y2 C41A 80.0(4) yes
N2 Y2 C42A 71.0(4) yes
N2 Y2 C43 75.8(4) yes
N2 Y2 C44 91.9(5) yes
N2 Y2 C45 121.7(5) yes
N2 Y2 C46 124.3(4) yes
N2 Y2 C47 94.1(4) yes
O2 Y2 C14 78.1(7) yes
O2 Y2 C15 106.9(7) yes
C14 Y2 C15 30.39(12) yes
C14 Y2 C38 99.44(18) yes
C14 Y2 C39 130.5(2) yes
C14 Y2 C40 136.9(2) yes
C14 Y2 C41 108.0(2) yes
C14 Y2 C42 88.26(18) yes
C14 Y2 C43A 109.6(3) yes
C14 Y2 C44A 139.0(3) yes
C14 Y2 C45A 133.9(3) yes
C14 Y2 C46A 103.7(3) yes
C14 Y2 C47A 91.4(2) yes
C14 Y2 C38A 94.0(4) yes
C14 Y2 C39A 123.1(4) yes
C14 Y2 C40A 142.5(5) yes
C14 Y2 C41A 121.2(4) yes
C14 Y2 C42A 95.7(4) yes
C14 Y2 C43 100.5(4) yes
C14 Y2 C44 131.0(5) yes
C14 Y2 C45 141.5(3) yes
C14 Y2 C46 113.5(5) yes
C14 Y2 C47 91.4(4) yes
C15 Y2 C38 97.4(2) yes
C15 Y2 C39 124.75(19) yes
C15 Y2 C40 113.9(2) yes
C15 Y2 C41 83.5(2) yes
C15 Y2 C42 73.52(18) yes
C15 Y2 C43A 104.7(3) yes
C15 Y2 C44A 132.6(3) yes
C15 Y2 C45A 150.6(3) yes
C15 Y2 C46A 124.1(3) yes
C15 Y2 C47A 100.8(2) yes
C15 Y2 C38A 83.8(5) yes
C15 Y2 C39A 115.8(4) yes
C15 Y2 C40A 120.0(5) yes
C15 Y2 C41A 93.3(4) yes
C15 Y2 C42A 72.2(4) yes
C15 Y2 C43 98.2(4) yes
C15 Y2 C44 120.5(5) yes
C15 Y2 C45 148.0(4) yes
C15 Y2 C46 134.4(5) yes
C15 Y2 C47 104.7(4) yes
C38 Y2 C39 31.2(2) yes
C38 Y2 C40 49.9(3) yes
C38 Y2 C41 49.8(3) yes
C38 Y2 C42 31.1(3) yes
C39 Y2 C40 30.6(3) yes
C39 Y2 C41 51.0(3) yes
C39 Y2 C42 51.4(2) yes
C40 Y2 C41 30.5(3) yes
C40 Y2 C42 49.4(3) yes
C41 Y2 C42 29.0(3) yes
C43A Y2 C44A 30.2(4) yes
C43A Y2 C45A 49.9(4) yes
C43A Y2 C46A 48.9(3) yes
C43A Y2 C47A 29.2(4) yes
C44A Y2 C45A 30.4(5) yes
C44A Y2 C46A 49.5(4) yes
C44A Y2 C47A 49.3(4) yes
C45A Y2 C46A 30.3(4) yes
C45A Y2 C47A 49.9(3) yes
C46A Y2 C47A 29.8(4) yes
C38A Y2 C39A 32.1(6) yes
C38A Y2 C40A 50.5(7) yes
C38A Y2 C41A 49.9(5) yes
C38A Y2 C42A 31.4(7) yes
C39A Y2 C40A 29.9(6) yes
C39A Y2 C41A 49.4(5) yes
C39A Y2 C42A 50.8(6) yes
C40A Y2 C41A 29.2(6) yes
C40A Y2 C42A 48.3(6) yes
C41A Y2 C42A 28.3(6) yes
C43 Y2 C44 31.0(6) yes
C43 Y2 C45 50.0(5) yes
C43 Y2 C46 51.0(5) yes
C43 Y2 C47 30.4(6) yes
C44 Y2 C45 30.5(7) yes
C44 Y2 C46 51.7(6) yes
C44 Y2 C47 51.3(6) yes
C45 Y2 C46 30.8(6) yes
C45 Y2 C47 50.3(5) yes
C46 Y2 C47 31.2(6) yes
O3A Y3 N3 127.7(2) yes
O3A Y3 C21 72.3(2) yes
O3A Y3 C22 98.2(2) yes
O3 Y3 N3 135.5(4) yes
N3 Y3 C21 56.07(14) yes
N3 Y3 C22 29.97(13) yes
N3 Y3 C48 78.7(3) yes
N3 Y3 C49 80.2(2) yes
N3 Y3 C50 109.1(2) yes
N3 Y3 C51 129.2(2) yes
N3 Y3 C52 107.2(2) yes
N3 Y3 C53 79.9(2) yes
N3 Y3 C54 86.8(3) yes
N3 Y3 C55 115.9(2) yes
N3 Y3 C56 128.92(19) yes
N3 Y3 C57 104.6(3) yes
N3 Y3 C48A 82.3(3) yes
N3 Y3 C49A 98.2(3) yes
N3 Y3 C50A 127.4(3) yes
N3 Y3 C51A 129.6(3) yes
N3 Y3 C52A 101.0(3) yes
N3 Y3 C53A 83.1(3) yes
N3 Y3 C54A 69.6(3) yes
N3 Y3 C55A 90.7(5) yes
N3 Y3 C56A 120.1(3) yes
N3 Y3 C57A 113.5(3) yes
O3 Y3 C21 79.8(4) yes
O3 Y3 C22 106.2(4) yes
C21 Y3 C22 30.21(14) yes
C21 Y3 C48 108.2(3) yes
C21 Y3 C49 84.6(2) yes
C21 Y3 C50 92.1(2) yes
C21 Y3 C51 122.9(3) yes
C21 Y3 C52 135.5(3) yes
C21 Y3 C53 99.9(2) yes
C21 Y3 C54 126.4(3) yes
C21 Y3 C55 148.0(2) yes
C21 Y3 C56 126.7(2) yes
C21 Y3 C57 100.0(2) yes
C21 Y3 C48A 105.2(3) yes
C21 Y3 C49A 92.9(3) yes
C21 Y3 C50A 111.7(3) yes
C21 Y3 C51A 139.5(2) yes
C21 Y3 C52A 135.9(3) yes
C21 Y3 C53A 89.8(3) yes
C21 Y3 C54A 102.5(3) yes
C21 Y3 C55A 133.1(4) yes
C21 Y3 C56A 138.8(3) yes
C21 Y3 C57A 107.3(3) yes
C22 Y3 C48 103.2(3) yes
C22 Y3 C49 92.7(2) yes
C22 Y3 C50 112.7(2) yes
C22 Y3 C51 143.1(3) yes
C22 Y3 C52 134.1(2) yes
C22 Y3 C53 79.3(2) yes
C22 Y3 C54 99.7(3) yes
C22 Y3 C55 127.5(2) yes
C22 Y3 C56 122.6(2) yes
C22 Y3 C57 92.6(2) yes
C22 Y3 C48A 104.4(3) yes
C22 Y3 C49A 107.6(3) yes
C22 Y3 C50A 134.4(3) yes
C22 Y3 C51A 153.3(3) yes
C22 Y3 C52A 129.1(3) yes
C22 Y3 C53A 74.6(3) yes
C22 Y3 C54A 76.6(3) yes
C22 Y3 C55A 105.6(5) yes
C22 Y3 C56A 124.6(3) yes
C22 Y3 C57A 101.9(3) yes
C48 Y3 C49 30.6(3) yes
C48 Y3 C50 51.3(3) yes
C48 Y3 C51 52.2(3) yes
C48 Y3 C52 31.1(3) yes
C49 Y3 C50 30.8(3) yes
C49 Y3 C51 51.6(3) yes
C49 Y3 C52 50.9(3) yes
C50 Y3 C51 31.4(3) yes
C50 Y3 C52 51.5(3) yes
C51 Y3 C52 31.9(4) yes
C53 Y3 C54 30.2(3) yes
C53 Y3 C55 49.3(3) yes
C53 Y3 C56 49.1(3) yes
C53 Y3 C57 29.8(3) yes
C54 Y3 C55 29.5(3) yes
C54 Y3 C56 48.7(3) yes
C54 Y3 C57 49.5(3) yes
C55 Y3 C56 29.4(3) yes
C55 Y3 C57 49.5(3) yes
C56 Y3 C57 30.1(3) yes
C48A Y3 C49A 30.5(4) yes
C48A Y3 C50A 49.4(4) yes
C48A Y3 C51A 49.3(4) yes
C48A Y3 C52A 30.8(4) yes
C49A Y3 C50A 29.6(4) yes
C49A Y3 C51A 48.4(4) yes
C49A Y3 C52A 50.1(4) yes
C50A Y3 C51A 28.6(3) yes
C50A Y3 C52A 49.0(4) yes
C51A Y3 C52A 29.8(4) yes
C53A Y3 C54A 29.9(4) yes
C53A Y3 C55A 50.7(4) yes
C53A Y3 C56A 51.2(4) yes
C53A Y3 C57A 30.4(4) yes
C54A Y3 C55A 30.6(5) yes
C54A Y3 C56A 51.3(4) yes
C54A Y3 C57A 50.7(4) yes
C55A Y3 C56A 32.0(6) yes
C55A Y3 C57A 52.5(5) yes
C56A Y3 C57A 32.3(4) yes
Y1 O1 C58 126.8(2) yes
Y1 O1 C61 122.84(19) yes
C58 O1 C61 108.5(3) yes
Y2 O2 C62 120.6(18) yes
Y2 O2 C65 131(2) yes
C62 O2 C65 108(2) yes
C62A O2A C65A 107.8(7) yes
Y2 O2A C62A 122.7(6) yes
Y2 O2A C65A 127.1(7) yes
Y3 O3 C69 128.3(11) yes
Y3 O3 C66 124.7(12) yes
C66 O3 C69 106.2(14) yes
C66A O3A C69A 108.5(8) yes
Y3 O3A C66A 122.9(9) yes
Y3 O3A C69A 124.3(6) yes
Y1 N1 C12 137.4(3) yes
Y1 N1 C8 91.1(2) yes
C8 N1 C12 119.3(3) yes
Y2 N2 C19 133.2(2) yes
Y2 N2 C15 87.6(2) yes
C15 N2 C19 119.1(3) yes
C22 N3 C26 119.0(3) yes
Y3 N3 C22 89.0(3) yes
Y3 N3 C26 134.1(3) yes
C2 C1 C6 117.9(3) no
C2 C1 C10 121.1(3) no
C6 C1 C10 121.0(3) no
C1 C2 C3 122.0(3) no
C2 C3 C4 118.8(4) no
C2 C3 C17 120.0(3) no
C4 C3 C17 121.2(3) no
C3 C4 C5 120.6(3) no
C4 C5 C6 119.3(3) no
C4 C5 C24 120.9(3) no
C6 C5 C24 119.8(4) no
C1 C6 C5 121.3(4) no
Y1 C7 C8 85.5(2) yes
Y1 C8 N1 59.80(17) yes
Y1 C8 C7 64.64(19) yes
Y1 C8 C9 145.9(2) yes
N1 C8 C7 114.7(3) yes
N1 C8 C9 119.7(3) yes
C7 C8 C9 125.5(3) no
C8 C9 C10 120.9(3) no
C1 C10 C9 121.7(3) no
C1 C10 C11 121.2(3) no
C9 C10 C11 117.0(3) no
C10 C11 C12 120.6(3) no
N1 C12 C11 121.9(3) yes
N1 C12 C13 116.0(3) yes
C11 C12 C13 122.1(3) no
Y2 C14 C15 83.1(2) yes
Y2 C15 N2 62.48(19) yes
Y2 C15 C14 66.5(2) yes
Y2 C15 C16 136.4(2) yes
N2 C15 C14 115.2(3) yes
N2 C15 C16 119.7(3) yes
C14 C15 C16 124.6(4) no
C15 C16 C17 120.1(4) no
C3 C17 C16 121.0(4) no
C3 C17 C18 120.8(3) no
C16 C17 C18 118.2(4) no
C17 C18 C19 120.1(4) no
N2 C19 C18 122.1(4) yes
N2 C19 C20 115.8(4) yes
C18 C19 C20 122.1(4) no
Y3 C21 C22 81.9(3) yes
Y3 C22 N3 61.0(2) yes
Y3 C22 C21 67.9(3) yes
Y3 C22 C23 138.6(4) yes
N3 C22 C21 115.5(4) yes
N3 C22 C23 119.9(4) yes
C21 C22 C23 124.3(4) no
C22 C23 C24 120.0(3) no
C5 C24 C23 121.0(3) no
C5 C24 C25 120.3(3) no
C23 C24 C25 118.7(4) no
C24 C25 C26 119.3(4) no
N3 C26 C25 122.4(4) yes
N3 C26 C27 115.7(4) yes
C25 C26 C27 121.9(4) no
C29 C28 C32 109.4(10) no
Y1 C28 C29 74.7(6) yes
Y1 C28 C32 74.9(6) yes
Y1 C28A C29A 76.3(5) yes
Y1 C28A C32A 74.2(6) yes
C29A C28A C32A 108.9(8) no
Y1 C29 C28 75.2(7) yes
Y1 C29 C30 74.7(7) yes
C28 C29 C30 107.0(10) no
Y1 C29A C28A 73.6(6) yes
Y1 C29A C30A 74.6(5) yes
C28A C29A C30A 107.8(8) no
Y1 C30 C29 75.0(7) yes
C29 C30 C31 109.5(10) no
Y1 C30 C31 76.6(8) yes
Y1 C30A C31A 74.0(7) yes
Y1 C30A C29A 75.6(5) yes
C29A C30A C31A 108.8(8) no
Y1 C31 C32 74.0(7) yes
C30 C31 C32 108.0(9) no
Y1 C31 C30 73.3(8) yes
C30A C31A C32A 108.8(9) no
Y1 C31A C30A 75.8(7) yes
Y1 C31A C32A 74.6(7) yes
Y1 C32 C31 75.7(8) yes
C28 C32 C31 106.0(9) no
Y1 C32 C28 74.3(6) yes
C28A C32A C31A 105.7(9) no
Y1 C32A C28A 74.7(6) yes
Y1 C32A C31A 74.8(8) yes
C34 C33 C37 107.9(7) no
Y1 C33 C34 75.2(6) yes
Y1 C33 C37 74.1(5) yes
Y1 C33A C34A 73.0(15) yes
C34A C33A C37A 107.6(17) no
Y1 C33A C37A 76.7(12) yes
Y1 C34 C35 74.4(5) yes
Y1 C34 C33 74.5(6) yes
C33 C34 C35 108.3(7) no
Y1 C34A C33A 76.6(15) yes
C33A C34A C35A 108.4(16) no
Y1 C34A C35A 72.5(12) yes
Y1 C35 C36 74.5(4) yes
Y1 C35 C34 75.0(5) yes
C34 C35 C36 107.7(7) no
Y1 C35A C36A 76.8(10) yes
C34A C35A C36A 107.5(16) no
Y1 C35A C34A 76.3(14) yes
Y1 C36 C35 75.0(4) yes
Y1 C36 C37 74.4(4) yes
C35 C36 C37 108.1(6) no
Y1 C36A C35A 72.1(9) yes
Y1 C36A C37A 78.2(9) yes
C35A C36A C37A 108.2(15) no
Y1 C37 C33 75.1(5) yes
Y1 C37 C36 75.1(4) yes
C33 C37 C36 108.1(6) no
Y1 C37A C33A 73.1(13) yes
Y1 C37A C36A 71.8(9) yes
C33A C37A C36A 108.2(15) no
C39 C38 C42 107.2(7) no
Y2 C38 C39 72.5(5) yes
Y2 C38 C42 74.7(5) yes
Y2 C38A C39A 77.3(12) yes
C39A C38A C42A 106.0(15) no
Y2 C38A C42A 80.3(11) yes
Y2 C39 C40 74.4(7) yes
C38 C39 C40 105.4(8) no
Y2 C39 C38 76.3(5) yes
Y2 C39A C38A 70.6(12) yes
C38A C39A C40A 105.9(19) no
Y2 C39A C40A 77.9(16) yes
Y2 C40 C41 75.3(7) yes
C39 C40 C41 109.9(9) no
Y2 C40 C39 75.1(6) yes
Y2 C40A C39A 72.2(16) yes
Y2 C40A C41A 77.6(16) yes
C39A C40A C41A 110(2) no
Y2 C41 C42 77.6(5) yes
C40 C41 C42 109.7(9) no
Y2 C41 C40 74.2(6) yes
Y2 C41A C40A 73.3(15) yes
Y2 C41A C42A 73.6(10) yes
C40A C41A C42A 109.3(18) no
Y2 C42 C38 74.3(5) yes
C38 C42 C41 107.8(7) no
Y2 C42 C41 73.4(5) yes
Y2 C42A C41A 78.1(11) yes
Y2 C42A C38A 68.3(10) yes
C38A C42A C41A 108.5(16) no
C44 C43 C47 108.9(15) no
Y2 C43 C44 74.0(9) yes
Y2 C43 C47 74.0(11) yes
Y2 C43A C44A 73.2(7) yes
Y2 C43A C47A 76.7(7) yes
C44A C43A C47A 108.7(11) no
Y2 C44 C45 77.1(11) yes
C43 C44 C45 106.6(16) no
Y2 C44 C43 75.0(10) yes
C43A C44A C45A 107.7(11) no
Y2 C44A C43A 76.6(7) yes
Y2 C44A C45A 73.4(7) yes
Y2 C45 C46 71.7(11) yes
C44 C45 C46 108.9(14) no
Y2 C45 C44 72.4(11) yes
C44A C45A C46A 107.8(10) no
Y2 C45A C44A 76.2(8) yes
Y2 C45A C46A 78.3(7) yes
Y2 C46 C45 77.5(11) yes
Y2 C46 C47 74.8(11) yes
C45 C46 C47 106.6(15) no
Y2 C46A C47A 76.1(7) yes
C45A C46A C47A 107.9(10) no
Y2 C46A C45A 71.4(7) yes
C43 C47 C46 108.5(15) no
Y2 C47 C43 75.5(11) yes
Y2 C47 C46 74.1(11) yes
Y2 C47A C46A 74.1(7) yes
C43A C47A C46A 107.8(10) no
Y2 C47A C43A 74.1(7) yes
Y3 C48 C49 75.0(6) yes
Y3 C48 C52 72.7(7) yes
C49 C48 C52 107.2(10) no
C49A C48A C52A 107.2(11) no
Y3 C48A C49A 76.0(8) yes
Y3 C48A C52A 75.8(8) yes
Y3 C49 C48 74.4(6) yes
Y3 C49 C50 71.0(5) yes
C48 C49 C50 108.1(8) no
C48A C49A C50A 108.4(10) no
Y3 C49A C48A 73.5(7) yes
Y3 C49A C50A 78.9(7) yes
Y3 C50 C51 71.4(5) yes
Y3 C50 C49 78.1(5) yes
C49 C50 C51 108.9(8) no
C49A C50A C51A 108.4(10) no
Y3 C50A C49A 71.5(6) yes
Y3 C50A C51A 76.4(6) yes
Y3 C51 C52 78.3(7) yes
Y3 C51 C50 77.2(6) yes
C50 C51 C52 108.2(9) no
Y3 C51A C52A 70.7(8) yes
C50A C51A C52A 108.7(11) no
Y3 C51A C50A 75.1(6) yes
Y3 C52 C48 76.2(8) yes
Y3 C52 C51 69.8(7) yes
C48 C52 C51 107.5(10) no
Y3 C52A C48A 73.5(9) yes
Y3 C52A C51A 79.5(8) yes
C48A C52A C51A 107.2(12) no
Y3 C53 C54 76.3(6) yes
Y3 C53 C57 78.2(6) yes
C54 C53 C57 109.3(9) no
Y3 C53A C54A 75.0(7) yes
Y3 C53A C57A 71.6(8) yes
C54A C53A C57A 109.6(11) no
C53 C54 C55 109.1(10) no
Y3 C54 C53 73.5(6) yes
Y3 C54 C55 79.2(6) yes
Y3 C54A C53A 75.2(7) yes
C53A C54A C55A 108.9(12) no
Y3 C54A C55A 71.3(10) yes
Y3 C55 C56 74.9(5) yes
Y3 C55 C54 71.3(6) yes
C54 C55 C56 106.6(8) no
Y3 C55A C54A 78.1(10) yes
C54A C55A C56A 106.9(12) no
Y3 C55A C56A 71.3(11) yes
Y3 C56 C57 73.2(6) yes
Y3 C56 C55 75.7(5) yes
C55 C56 C57 108.6(8) no
Y3 C56A C57A 76.8(9) yes
C55A C56A C57A 108.1(13) no
Y3 C56A C55A 76.7(11) yes
Y3 C57 C53 72.0(6) yes
Y3 C57 C56 76.7(5) yes
C53 C57 C56 106.5(8) no
Y3 C57A C53A 78.1(9) yes
Y3 C57A C56A 71.0(9) yes
C53A C57A C56A 106.5(12) no
O1 C58 C59 105.5(3) yes
C58 C59 C60 102.3(3) no
C59 C60 C61 102.9(3) no
O1 C61 C60 105.6(3) yes
O2 C62 C63 108(2) yes
O2A C62A C63A 105.7(7) yes
C62 C63 C64 101(2) no
C62A C63A C64A 98.9(8) no
C63 C64 C65 104(2) no
C63A C64A C65A 102.9(9) no
O2 C65 C64 103(2) yes
O2A C65A C64A 105.2(8) yes
O3 C66 C67 106.5(13) yes
O3A C66A C67A 106.1(8) yes
C66 C67 C68 101.6(12) no
C66A C67A C68A 99.5(8) no
C67 C68 C69 98.6(12) no
C67A C68A C69A 104.7(9) no
O3 C69 C68 103.0(13) yes
O3A C69A C68A 105.5(8) yes
C1 C2 H2 119.00 no
C3 C2 H2 119.00 no
C3 C4 H4 120.00 no
C5 C4 H4 120.00 no
C1 C6 H6 119.00 no
C5 C6 H6 119.00 no
Y1 C7 H7A 79(2) no
Y1 C7 H7B 135(2) no
C8 C7 H7A 115(2) no
C8 C7 H7B 118(2) no
H7A C7 H7B 117(3) no
C8 C9 H9 120.00 no
C10 C9 H9 120.00 no
C10 C11 H11 120.00 no
C12 C11 H11 120.00 no
C12 C13 H13A 109.00 no
C12 C13 H13B 109.00 no
C12 C13 H13C 109.00 no
H13A C13 H13B 110.00 no
H13A C13 H13C 110.00 no
H13B C13 H13C 109.00 no
Y2 C14 H14A 86(2) no
Y2 C14 H14B 135(2) no
C15 C14 H14A 118(2) no
C15 C14 H14B 117(2) no
H14A C14 H14B 114(3) no
C15 C16 H16 120.00 no
C17 C16 H16 120.00 no
C17 C18 H18 120.00 no
C19 C18 H18 120.00 no
C19 C20 H20A 109.00 no
C19 C20 H20B 109.00 no
C19 C20 H20C 109.00 no
H20A C20 H20B 110.00 no
H20A C20 H20C 109.00 no
H20B C20 H20C 110.00 no
Y3 C21 H21A 79(3) no
Y3 C21 H21B 137(4) no
C22 C21 H21A 119(3) no
C22 C21 H21B 114(3) no
H21A C21 H21B 120(4) no
C22 C23 H23 120.00 no
C24 C23 H23 120.00 no
C24 C25 H25 120.00 no
C26 C25 H25 120.00 no
C26 C27 H27A 109.00 no
C26 C27 H27B 109.00 no
C26 C27 H27C 109.00 no
H27A C27 H27B 109.00 no
H27A C27 H27C 110.00 no
H27B C27 H27C 110.00 no
C32 C28 H28 125.00 no
Y1 C28 H28 117.00 no
C29 C28 H28 125.00 no
Y1 C28A H28A 116.00 no
C29A C28A H28A 126.00 no
C32A C28A H28A 125.00 no
Y1 C29 H29 116.00 no
C28 C29 H29 127.00 no
C30 C29 H29 126.00 no
Y1 C29A H29A 118.00 no
C28A C29A H29A 126.00 no
C30A C29A H29A 126.00 no
Y1 C30 H30 115.00 no
C31 C30 H30 125.00 no
C29 C30 H30 125.00 no
C29A C30A H30A 126.00 no
Y1 C30A H30A 117.00 no
C31A C30A H30A 125.00 no
C30 C31 H31 126.00 no
C32 C31 H31 126.00 no
Y1 C31 H31 119.00 no
Y1 C31A H31A 116.00 no
C30A C31A H31A 126.00 no
C32A C31A H31A 126.00 no
C28 C32 H32 127.00 no
C31 C32 H32 127.00 no
Y1 C32 H32 115.00 no
Y1 C32A H32A 116.00 no
C28A C32A H32A 127.00 no
C31A C32A H32A 127.00 no
Y1 C33 H33 117.00 no
C34 C33 H33 126.00 no
C37 C33 H33 126.00 no
C37A C33A H33A 126.00 no
Y1 C33A H33A 117.00 no
C34A C33A H33A 126.00 no
C33 C34 H34 126.00 no
Y1 C34 H34 117.00 no
C35 C34 H34 126.00 no
C35A C34A H34A 126.00 no
Y1 C34A H34A 117.00 no
C33A C34A H34A 126.00 no
C34 C35 H35 126.00 no
Y1 C35 H35 117.00 no
C36 C35 H35 126.00 no
Y1 C35A H35A 113.00 no
C34A C35A H35A 126.00 no
C36A C35A H35A 126.00 no
Y1 C36 H36 117.00 no
C35 C36 H36 126.00 no
C37 C36 H36 126.00 no
Y1 C36A H36A 116.00 no
C35A C36A H36A 126.00 no
C37A C36A H36A 126.00 no
C33 C37 H37 126.00 no
C36 C37 H37 126.00 no
Y1 C37 H37 116.00 no
Y1 C37A H37A 120.00 no
C33A C37A H37A 126.00 no
C36A C37A H37A 126.00 no
Y2 C38 H38 118.00 no
C39 C38 H38 126.00 no
C42 C38 H38 126.00 no
Y2 C38A H38A 109.00 no
C39A C38A H38A 127.00 no
C42A C38A H38A 127.00 no
Y2 C39 H39 115.00 no
C38 C39 H39 127.00 no
C40 C39 H39 127.00 no
Y2 C39A H39A 117.00 no
C38A C39A H39A 127.00 no
C40A C39A H39A 127.00 no
Y2 C40 H40 116.00 no
C39 C40 H40 125.00 no
C41 C40 H40 125.00 no
Y2 C40A H40A 117.00 no
C39A C40A H40A 125.00 no
C41A C40A H40A 125.00 no
C40 C41 H41 125.00 no
C42 C41 H41 125.00 no
Y2 C41 H41 115.00 no
Y2 C41A H41A 120.00 no
C40A C41A H41A 125.00 no
C42A C41A H41A 125.00 no
Y2 C42 H42 118.00 no
C41 C42 H42 126.00 no
C38 C42 H42 126.00 no
C38A C42A H42A 126.00 no
Y2 C42A H42A 119.00 no
C41A C42A H42A 126.00 no
C47 C43 H43 126.00 no
Y2 C43 H43 118.00 no
C44 C43 H43 125.00 no
Y2 C43A H43A 116.00 no
C44A C43A H43A 126.00 no
C47A C43A H43A 126.00 no
C43 C44 H44 127.00 no
C45 C44 H44 127.00 no
Y2 C44 H44 113.00 no
C45A C44A H44A 126.00 no
Y2 C44A H44A 116.00 no
C43A C44A H44A 126.00 no
C44 C45 H45 126.00 no
C46 C45 H45 125.00 no
Y2 C45 H45 122.00 no
C46A C45A H45A 126.00 no
Y2 C45A H45A 112.00 no
C44A C45A H45A 126.00 no
Y2 C46 H46 114.00 no
C45 C46 H46 127.00 no
C47 C46 H46 127.00 no
Y2 C46A H46A 118.00 no
C45A C46A H46A 126.00 no
C47A C46A H46A 126.00 no
C46 C47 H47 126.00 no
Y2 C47 H47 117.00 no
C43 C47 H47 126.00 no
Y2 C47A H47A 118.00 no
C43A C47A H47A 126.00 no
C46A C47A H47A 126.00 no
Y3 C48 H48 118.00 no
C49 C48 H48 126.00 no
C52 C48 H48 126.00 no
Y3 C48A H48A 114.00 no
C49A C48A H48A 126.00 no
C52A C48A H48A 126.00 no
Y3 C49 H49 120.00 no
C48 C49 H49 126.00 no
C50 C49 H49 126.00 no
Y3 C49A H49A 114.00 no
C50A C49A H49A 126.00 no
C48A C49A H49A 126.00 no
C49 C50 H50 126.00 no
Y3 C50 H50 117.00 no
C51 C50 H50 126.00 no
Y3 C50A H50A 118.00 no
C51A C50A H50A 126.00 no
C49A C50A H50A 126.00 no
C50 C51 H51 126.00 no
Y3 C51 H51 111.00 no
C52 C51 H51 126.00 no
C50A C51A H51A 126.00 no
C52A C51A H51A 126.00 no
Y3 C51A H51A 120.00 no
Y3 C52 H52 120.00 no
C48 C52 H52 126.00 no
C51 C52 H52 126.00 no
Y3 C52A H52A 113.00 no
C48A C52A H52A 126.00 no
C51A C52A H52A 126.00 no
Y3 C53 H53 113.00 no
C54 C53 H53 125.00 no
C57 C53 H53 125.00 no
Y3 C53A H53A 120.00 no
C54A C53A H53A 125.00 no
C57A C53A H53A 125.00 no
C55 C54 H54 126.00 no
Y3 C54 H54 114.00 no
C53 C54 H54 125.00 no
Y3 C54A H54A 120.00 no
C55A C54A H54A 126.00 no
C53A C54A H54A 126.00 no
C54 C55 H55 127.00 no
Y3 C55 H55 119.00 no
C56 C55 H55 127.00 no
Y3 C55A H55A 116.00 no
C56A C55A H55A 126.00 no
C54A C55A H55A 127.00 no
C55 C56 H56 126.00 no
Y3 C56 H56 117.00 no
C57 C56 H56 126.00 no
Y3 C56A H56A 113.00 no
C55A C56A H56A 126.00 no
C57A C56A H56A 126.00 no
Y3 C57 H57 117.00 no
C53 C57 H57 127.00 no
C56 C57 H57 127.00 no
Y3 C57A H57A 116.00 no
C53A C57A H57A 127.00 no
C56A C57A H57A 127.00 no
O1 C58 H58B 111.00 no
C59 C58 H58A 111.00 no
O1 C58 H58A 111.00 no
H58A C58 H58B 109.00 no
C59 C58 H58B 111.00 no
C58 C59 H59B 111.00 no
C60 C59 H59A 111.00 no
H59A C59 H59B 109.00 no
C60 C59 H59B 111.00 no
C58 C59 H59A 111.00 no
C59 C60 H60A 111.00 no
C61 C60 H60A 111.00 no
C61 C60 H60B 111.00 no
H60A C60 H60B 109.00 no
C59 C60 H60B 111.00 no
O1 C61 H61B 111.00 no
C60 C61 H61A 111.00 no
O1 C61 H61A 111.00 no
H61A C61 H61B 109.00 no
C60 C61 H61B 111.00 no
O2 C62 H62B 110.00 no
C63 C62 H62A 110.00 no
H62A C62 H62B 108.00 no
C63 C62 H62B 110.00 no
O2 C62 H62A 110.00 no
H62C C62A H62D 109.00 no
O2A C62A H62C 111.00 no
O2A C62A H62D 111.00 no
C63A C62A H62C 111.00 no
C63A C62A H62D 111.00 no
C62 C63 H63A 111.00 no
C64 C63 H63A 112.00 no
C64 C63 H63B 112.00 no
C62 C63 H63B 112.00 no
H63A C63 H63B 110.00 no
C62A C63A H63C 112.00 no
C62A C63A H63D 112.00 no
H63C C63A H63D 110.00 no
C64A C63A H63C 112.00 no
C64A C63A H63D 112.00 no
C63 C64 H64B 111.00 no
H64A C64 H64B 109.00 no
C65 C64 H64A 111.00 no
C65 C64 H64B 111.00 no
C63 C64 H64A 111.00 no
C63A C64A H64C 111.00 no
C63A C64A H64D 111.00 no
C65A C64A H64C 111.00 no
C65A C64A H64D 111.00 no
H64C C64A H64D 109.00 no
O2 C65 H65B 111.00 no
C64 C65 H65A 111.00 no
C64 C65 H65B 111.00 no
H65A C65 H65B 109.00 no
O2 C65 H65A 111.00 no
H65C C65A H65D 109.00 no
O2A C65A H65D 111.00 no
O2A C65A H65C 111.00 no
C64A C65A H65C 111.00 no
C64A C65A H65D 111.00 no
O3 C66 H66B 111.00 no
O3 C66 H66A 110.00 no
C67 C66 H66B 110.00 no
H66A C66 H66B 109.00 no
C67 C66 H66A 110.00 no
O3A C66A H66C 110.00 no
O3A C66A H66D 110.00 no
H66C C66A H66D 109.00 no
C67A C66A H66C 111.00 no
C67A C66A H66D 111.00 no
C66 C67 H67B 111.00 no
H67A C67 H67B 109.00 no
C68 C67 H67A 111.00 no
C68 C67 H67B 112.00 no
C66 C67 H67A 111.00 no
C66A C67A H67C 112.00 no
C66A C67A H67D 112.00 no
C68A C67A H67C 112.00 no
C68A C67A H67D 112.00 no
H67C C67A H67D 110.00 no
C67 C68 H68B 112.00 no
C69 C68 H68A 112.00 no
C69 C68 H68B 112.00 no
H68A C68 H68B 110.00 no
C67 C68 H68A 112.00 no
H68C C68A H68D 109.00 no
C67A C68A H68D 111.00 no
C67A C68A H68C 111.00 no
C69A C68A H68C 111.00 no
C69A C68A H68D 111.00 no
O3 C69 H69B 111.00 no
O3 C69 H69A 111.00 no
H69A C69 H69B 109.00 no
C68 C69 H69A 111.00 no
C68 C69 H69B 111.00 no
O3A C69A H69D 111.00 no
H69C C69A H69D 109.00 no
C68A C69A H69C 111.00 no
C68A C69A H69D 111.00 no
O3A C69A H69C 111.00 no
C71 C70 C75 118.9(4) no
C71 C70 C76 120.5(4) no
C75 C70 C76 120.5(5) no
C70 C71 C72 120.5(5) no
C71 C72 C73 119.8(6) no
C72 C73 C74 119.0(5) no
C73 C74 C75 120.6(5) no
C70 C75 C74 121.2(5) no
C70 C71 H71 120.00 no
C72 C71 H71 120.00 no
C71 C72 H72 120.00 no
C73 C72 H72 120.00 no
C72 C73 H73 120.00 no
C74 C73 H73 121.00 no
C73 C74 H74 120.00 no
C75 C74 H74 120.00 no
C70 C75 H75 120.00 no
C74 C75 H75 119.00 no
C70 C76 H01A 109.00 no
C70 C76 H01B 110.00 no
C70 C76 H01C 109.00 no
H01A C76 H01B 109.00 no
H01A C76 H01C 109.00 no
H01B C76 H01C 109.00 no

loop_
_geom_bond_atom_site_label_1
_geom_bond_atom_site_label_2
_geom_bond_distance
_geom_bond_publ_flag
Y1 O1 2.461(2) yes
Y1 N1 2.442(3) yes
Y1 C7 2.561(4) yes
Y1 C8 2.825(3) yes
Y1 C28A 2.664(10) yes
Y1 C29A 2.698(9) yes
Y1 C30A 2.685(9) yes
Y1 C31A 2.663(15) yes
Y1 C32A 2.659(10) yes
Y1 C33 2.671(11) yes
Y1 C34 2.680(10) yes
Y1 C35 2.672(7) yes
Y1 C36 2.666(6) yes
Y1 C37 2.658(6) yes
Y1 C28 2.672(10) yes
Y1 C29 2.665(12) yes
Y1 C30 2.661(11) yes
Y1 C31 2.703(16) yes
Y1 C32 2.680(10) yes
Y1 C33A 2.69(3) yes
Y1 C34A 2.64(3) yes
Y1 C35A 2.592(16) yes
Y1 C36A 2.651(16) yes
Y1 C37A 2.731(16) yes
Y2 O2A 2.471(10) yes
Y2 N2 2.445(3) yes
Y2 O2 2.56(3) yes
Y2 C14 2.544(4) yes
Y2 C15 2.754(4) yes
Y2 C38 2.692(7) yes
Y2 C39 2.642(9) yes
Y2 C40 2.634(13) yes
Y2 C41 2.647(9) yes
Y2 C42 2.698(9) yes
Y2 C43A 2.730(11) yes
Y2 C44A 2.686(12) yes
Y2 C45A 2.650(13) yes
Y2 C46A 2.737(11) yes
Y2 C47A 2.762(13) yes
Y2 C38A 2.569(19) yes
Y2 C39A 2.66(2) yes
Y2 C40A 2.73(3) yes
Y2 C41A 2.781(17) yes
Y2 C42A 2.726(19) yes
Y2 C43 2.649(16) yes
Y2 C44 2.635(16) yes
Y2 C45 2.70(2) yes
Y2 C46 2.621(16) yes
Y2 C47 2.63(2) yes
Y3 O3A 2.449(11) yes
Y3 N3 2.410(4) yes
Y3 O3 2.49(2) yes
Y3 C21 2.578(5) yes
Y3 C22 2.755(5) yes
Y3 C48 2.668(13) yes
Y3 C49 2.676(9) yes
Y3 C50 2.587(8) yes
Y3 C51 2.514(11) yes
Y3 C52 2.623(14) yes
Y3 C53 2.651(8) yes
Y3 C54 2.686(12) yes
Y3 C55 2.786(9) yes
Y3 C56 2.775(8) yes
Y3 C57 2.729(11) yes
Y3 C48A 2.656(15) yes
Y3 C49A 2.688(11) yes
Y3 C50A 2.782(10) yes
Y3 C51A 2.798(11) yes
Y3 C52A 2.685(16) yes
Y3 C53A 2.693(12) yes
Y3 C54A 2.690(10) yes
Y3 C55A 2.60(2) yes
Y3 C56A 2.535(15) yes
Y3 C57A 2.611(16) yes
O1 C58 1.460(5) yes
O1 C61 1.461(4) yes
O2 C62 1.50(4) yes
O2 C65 1.47(4) yes
O2A C62A 1.498(13) yes
O2A C65A 1.464(13) yes
O3 C66 1.47(2) yes
O3 C69 1.45(3) yes
O3A C66A 1.473(12) yes
O3A C69A 1.442(17) yes
N1 C8 1.374(5) yes
N1 C12 1.359(5) yes
N2 C19 1.353(5) yes
N2 C15 1.375(5) yes
N3 C22 1.377(5) yes
N3 C26 1.361(5) yes
C1 C2 1.392(5) no
C1 C6 1.398(5) no
C1 C10 1.483(5) no
C2 C3 1.392(5) no
C3 C4 1.392(5) no
C3 C17 1.493(6) no
C4 C5 1.394(6) no
C5 C6 1.390(5) no
C5 C24 1.488(5) no
C7 C8 1.409(5) no
C8 C9 1.420(5) no
C9 C10 1.378(5) no
C10 C11 1.423(5) no
C11 C12 1.373(5) no
C12 C13 1.499(5) no
C14 C15 1.403(6) no
C15 C16 1.427(5) no
C16 C17 1.367(5) no
C17 C18 1.412(6) no
C18 C19 1.370(6) no
C19 C20 1.500(6) no
C21 C22 1.400(6) no
C22 C23 1.419(6) no
C23 C24 1.372(6) no
C24 C25 1.419(5) no
C25 C26 1.368(6) no
C26 C27 1.510(6) no
C28 C29 1.386(17) no
C28 C32 1.422(16) no
C28A C29A 1.390(15) no
C28A C32A 1.427(16) no
C29 C30 1.389(17) no
C29A C30A 1.383(15) no
C30 C31 1.391(17) no
C30A C31A 1.393(15) no
C31 C32 1.407(16) no
C31A C32A 1.405(15) no
C33 C37 1.412(11) no
C33 C34 1.396(10) no
C33A C37A 1.41(3) no
C33A C34A 1.40(2) no
C34 C35 1.410(11) no
C34A C35A 1.41(3) no
C35 C36 1.406(12) no
C35A C36A 1.41(3) no
C36 C37 1.399(13) no
C36A C37A 1.39(3) no
C38 C39 1.435(11) no
C38 C42 1.443(13) no
C38A C39A 1.45(3) no
C38A C42A 1.44(3) no
C39 C40 1.392(13) no
C39A C40A 1.39(3) no
C40 C41 1.388(15) no
C40A C41A 1.39(3) no
C41 C42 1.338(14) no
C41A C42A 1.35(3) no
C43 C44 1.41(3) no
C43 C47 1.39(3) no
C43A C44A 1.413(18) no
C43A C47A 1.385(18) no
C44 C45 1.40(3) no
C44A C45A 1.40(2) no
C45 C46 1.41(3) no
C45A C46A 1.411(18) no
C46 C47 1.41(3) no
C46A C47A 1.415(17) no
C48 C52 1.418(15) no
C48 C49 1.411(14) no
C48A C52A 1.417(18) no
C48A C49A 1.408(17) no
C49 C50 1.402(13) no
C49A C50A 1.40(2) no
C50 C51 1.380(14) no
C50A C51A 1.378(15) no
C51 C52 1.416(16) no
C51A C52A 1.414(17) no
C53 C54 1.392(15) no
C53 C57 1.387(15) no
C53A C54A 1.387(17) no
C53A C57A 1.39(2) no
C54 C55 1.398(16) no
C54A C55A 1.40(2) no
C55 C56 1.411(13) no
C55A C56A 1.42(3) no
C56 C57 1.430(13) no
C56A C57A 1.432(19) no
C58 C59 1.506(6) no
C59 C60 1.502(6) no
C60 C61 1.521(5) no
C62 C63 1.51(4) no
C62A C63A 1.514(12) no
C63 C64 1.55(3) no
C63A C64A 1.559(14) no
C64 C65 1.50(4) no
C64A C65A 1.492(15) no
C66 C67 1.49(2) no
C66A C67A 1.500(12) no
C67 C68 1.55(2) no
C67A C68A 1.538(15) no
C68 C69 1.49(2) no
C68A C69A 1.461(15) no
C2 H2 0.9500 no
C4 H4 0.9500 no
C6 H6 0.9500 no
C7 H7A 0.96(3) no
C7 H7B 0.97(3) no
C9 H9 0.9500 no
C11 H11 0.9500 no
C13 H13A 0.9800 no
C13 H13B 0.9800 no
C13 H13C 0.9800 no
C14 H14A 0.96(4) no
C14 H14B 0.95(3) no
C16 H16 0.9500 no
C18 H18 0.9500 no
C20 H20A 0.9800 no
C20 H20B 0.9800 no
C20 H20C 0.9800 no
C21 H21A 0.96(4) no
C21 H21B 0.95(2) no
C23 H23 0.9500 no
C25 H25 0.9500 no
C27 H27A 0.9800 no
C27 H27B 0.9800 no
C27 H27C 0.9800 no
C28 H28 0.9500 no
C28A H28A 0.9500 no
C29 H29 0.9500 no
C29A H29A 0.9500 no
C30 H30 0.9500 no
C30A H30A 0.9500 no
C31 H31 0.9500 no
C31A H31A 0.9500 no
C32 H32 0.9500 no
C32A H32A 0.9500 no
C33 H33 0.9500 no
C33A H33A 0.9500 no
C34 H34 0.9500 no
C34A H34A 0.9500 no
C35 H35 0.9500 no
C35A H35A 0.9500 no
C36 H36 0.9500 no
C36A H36A 0.9500 no
C37 H37 0.9500 no
C37A H37A 0.9500 no
C38 H38 0.9500 no
C38A H38A 0.9500 no
C39 H39 0.9500 no
C39A H39A 0.9500 no
C40 H40 0.9500 no
C40A H40A 0.9500 no
C41 H41 0.9500 no
C41A H41A 0.9500 no
C42 H42 0.9500 no
C42A H42A 0.9500 no
C43 H43 0.9500 no
C43A H43A 0.9500 no
C44 H44 0.9500 no
C44A H44A 0.9500 no
C45 H45 0.9500 no
C45A H45A 0.9500 no
C46 H46 0.9500 no
C46A H46A 0.9500 no
C47 H47 0.9500 no
C47A H47A 0.9500 no
C48 H48 0.9500 no
C48A H48A 0.9500 no
C49 H49 0.9500 no
C49A H49A 0.9500 no
C50 H50 0.9500 no
C50A H50A 0.9500 no
C51 H51 0.9500 no
C51A H51A 0.9500 no
C52 H52 0.9500 no
C52A H52A 0.9500 no
C53 H53 0.9500 no
C53A H53A 0.9500 no
C54 H54 0.9500 no
C54A H54A 0.9500 no
C55 H55 0.9500 no
C55A H55A 0.9500 no
C56 H56 0.9500 no
C56A H56A 0.9500 no
C57 H57 0.9500 no
C57A H57A 0.9500 no
C58 H58A 0.9900 no
C58 H58B 0.9900 no
C59 H59A 0.9900 no
C59 H59B 0.9900 no
C60 H60B 0.9900 no
C60 H60A 0.9900 no
C61 H61B 0.9900 no
C61 H61A 0.9900 no
C62 H62A 0.9900 no
C62 H62B 0.9900 no
C62A H62C 0.9900 no
C62A H62D 0.9900 no
C63 H63B 0.9900 no
C63 H63A 0.9900 no
C63A H63D 0.9900 no
C63A H63C 0.9900 no
C64 H64B 0.9900 no
C64 H64A 0.9900 no
C64A H64D 0.9900 no
C64A H64C 0.9900 no
C65 H65B 0.9900 no
C65 H65A 0.9900 no
C65A H65D 0.9900 no
C65A H65C 0.9900 no
C66 H66A 0.9900 no
C66 H66B 0.9900 no
C66A H66D 0.9900 no
C66A H66C 0.9900 no
C67 H67B 0.9900 no
C67 H67A 0.9900 no
C67A H67D 0.9900 no
C67A H67C 0.9900 no
C68 H68B 0.9900 no
C68 H68A 0.9900 no
C68A H68D 0.9900 no
C68A H68C 0.9900 no
C69 H69B 0.9900 no
C69 H69A 0.9900 no
C69A H69C 0.9900 no
C69A H69D 0.9900 no
C70 C71 1.387(6) no
C70 C75 1.369(6) no
C70 C76 1.511(7) no
C71 C72 1.377(7) no
C72 C73 1.395(9) no
C73 C74 1.375(8) no
C74 C75 1.366(8) no
C71 H71 0.9500 no
C72 H72 0.9500 no
C73 H73 0.9500 no
C74 H74 0.9500 no
C75 H75 0.9500 no
C76 H01A 0.9800 no
C76 H01B 0.9800 no
C76 H01C 0.9800 no

loop_
_geom_torsion_atom_site_label_1
_geom_torsion_atom_site_label_2
_geom_torsion_atom_site_label_3
_geom_torsion_atom_site_label_4
_geom_torsion
_geom_torsion_publ_flag
N1 Y1 O1 C58 -162.8(3) no
N1 Y1 O1 C61 34.5(3) no
C7 Y1 O1 C58 -163.8(3) no
C7 Y1 O1 C61 33.5(3) no
C8 Y1 O1 C58 -153.2(3) no
C8 Y1 O1 C61 44.2(3) no
C28A Y1 O1 C58 62.2(4) no
C28A Y1 O1 C61 -100.5(3) no
C29A Y1 O1 C58 91.2(3) no
C29A Y1 O1 C61 -71.5(3) no
C30A Y1 O1 C58 110.3(3) no
C30A Y1 O1 C61 -52.4(3) no
C31A Y1 O1 C58 95.1(4) no
C31A Y1 O1 C61 -67.6(4) no
C32A Y1 O1 C58 61.8(4) no
C32A Y1 O1 C61 -100.8(3) no
C33 Y1 O1 C58 -74.7(3) no
C33 Y1 O1 C61 122.6(3) no
C34 Y1 O1 C58 -60.3(3) no
C34 Y1 O1 C61 137.1(3) no
C35 Y1 O1 C58 -29.2(3) no
C35 Y1 O1 C61 168.1(3) no
C36 Y1 O1 C58 -22.8(3) no
C36 Y1 O1 C61 174.5(3) no
C37 Y1 O1 C58 -52.5(3) no
C37 Y1 O1 C61 144.9(3) no
O1 Y1 N1 C8 19.5(3) no
O1 Y1 N1 C12 157.5(3) no
C7 Y1 N1 C8 20.65(19) no
C7 Y1 N1 C12 158.7(4) no
C8 Y1 N1 C12 138.0(5) no
C28A Y1 N1 C8 137.3(3) no
C28A Y1 N1 C12 -84.7(5) no
C29A Y1 N1 C8 105.6(3) no
C29A Y1 N1 C12 -116.4(4) no
C30A Y1 N1 C8 110.4(3) no
C30A Y1 N1 C12 -111.6(4) no
C31A Y1 N1 C8 140.0(3) no
C31A Y1 N1 C12 -82.0(4) no
C32A Y1 N1 C8 157.9(3) no
C32A Y1 N1 C12 -64.1(4) no
C33 Y1 N1 C8 -77.8(3) no
C33 Y1 N1 C12 60.2(4) no
C34 Y1 N1 C8 -67.6(3) no
C34 Y1 N1 C12 70.4(4) no
C35 Y1 N1 C8 -95.1(3) no
C35 Y1 N1 C12 42.9(4) no
C36 Y1 N1 C8 -120.9(2) no
C36 Y1 N1 C12 17.1(4) no
C37 Y1 N1 C8 -109.0(3) no
C37 Y1 N1 C12 29.0(4) no
O1 Y1 C7 C8 158.9(2) no
N1 Y1 C7 C8 -20.17(19) no
C28A Y1 C7 C8 -133.6(3) no
C29A Y1 C7 C8 -133.3(3) no
C30A Y1 C7 C8 -106.2(3) no
C31A Y1 C7 C8 -82.5(3) no
C32A Y1 C7 C8 -91.6(4) no
C33 Y1 C7 C8 57.4(2) no
C34 Y1 C7 C8 86.8(3) no
C35 Y1 C7 C8 94.5(3) no
C36 Y1 C7 C8 54.1(4) no
C37 Y1 C7 C8 36.4(3) no
O1 Y1 C8 N1 -165.36(19) no
O1 Y1 C8 C7 -21.3(2) no
O1 Y1 C8 C9 95.3(4) no
N1 Y1 C8 C7 144.1(3) no
N1 Y1 C8 C9 -99.4(5) no
C7 Y1 C8 N1 -144.1(3) no
C7 Y1 C8 C9 116.6(5) no
C28A Y1 C8 N1 -68.6(4) no
C28A Y1 C8 C7 75.5(4) no
C28A Y1 C8 C9 -167.9(5) no
C29A Y1 C8 N1 -89.2(3) no
C29A Y1 C8 C7 54.9(3) no
C29A Y1 C8 C9 171.5(4) no
C30A Y1 C8 N1 -69.7(3) no
C30A Y1 C8 C7 74.4(3) no
C30A Y1 C8 C9 -169.1(5) no
C31A Y1 C8 N1 -39.6(3) no
C31A Y1 C8 C7 104.5(3) no
C31A Y1 C8 C9 -139.0(5) no
C32A Y1 C8 N1 -28.3(3) no
C32A Y1 C8 C7 115.8(3) no
C32A Y1 C8 C9 -127.6(5) no
C33 Y1 C8 N1 96.1(3) no
C33 Y1 C8 C7 -119.8(3) no
C33 Y1 C8 C9 -3.2(4) no
C34 Y1 C8 N1 118.5(3) no
C34 Y1 C8 C7 -97.4(3) no
C34 Y1 C8 C9 19.2(5) no
C35 Y1 C8 N1 107.2(3) no
C35 Y1 C8 C7 -108.7(3) no
C35 Y1 C8 C9 7.9(5) no
C36 Y1 C8 N1 71.2(3) no
C36 Y1 C8 C7 -144.8(3) no
C36 Y1 C8 C9 -28.2(5) no
C37 Y1 C8 N1 68.5(3) no
C37 Y1 C8 C7 -147.4(3) no
C37 Y1 C8 C9 -30.9(5) no
O1 Y1 C28A C29A 66.2(5) no
O1 Y1 C28A C32A -179.3(6) no
N1 Y1 C28A C29A -72.9(6) no
N1 Y1 C28A C32A 41.6(7) no
C7 Y1 C28A C29A 0.6(6) no
C7 Y1 C28A C32A 115.2(6) no
C8 Y1 C28A C29A -38.0(7) no
C8 Y1 C28A C32A 76.5(7) no
C29A Y1 C28A C32A 114.5(8) no
C30A Y1 C28A C29A -36.5(5) no
C30A Y1 C28A C32A 78.0(6) no
C31A Y1 C28A C29A -76.4(6) no
C31A Y1 C28A C32A 38.1(6) no
C32A Y1 C28A C29A -114.5(8) no
C33 Y1 C28A C29A 164.2(5) no
C33 Y1 C28A C32A -81.3(7) no
C34 Y1 C28A C29A 133.9(5) no
C34 Y1 C28A C32A -111.5(6) no
C35 Y1 C28A C29A 145.4(5) no
C35 Y1 C28A C32A -100.1(6) no
C36 Y1 C28A C29A 175.9(6) no
C36 Y1 C28A C32A -69.6(6) no
C37 Y1 C28A C29A -169.3(5) no
C37 Y1 C28A C32A -54.8(6) no
O1 Y1 C29A C28A -106.8(5) no
O1 Y1 C29A C30A 138.9(6) no
N1 Y1 C29A C28A 123.9(5) no
N1 Y1 C29A C30A 9.6(6) no
C7 Y1 C29A C28A -179.5(5) no
C7 Y1 C29A C30A 66.2(5) no
C8 Y1 C29A C28A 156.1(5) no
C8 Y1 C29A C30A 41.9(6) no
C28A Y1 C29A C30A -114.3(8) no
C30A Y1 C29A C28A 114.3(8) no
C31A Y1 C29A C28A 77.6(6) no
C31A Y1 C29A C30A -36.7(6) no
C32A Y1 C29A C28A 37.4(6) no
C32A Y1 C29A C30A -76.8(6) no
C34 Y1 C29A C28A -65.4(7) no
C34 Y1 C29A C30A -179.6(5) no
C35 Y1 C29A C28A -38.5(6) no
C35 Y1 C29A C30A -152.8(5) no
C36 Y1 C29A C28A -4.7(6) no
C36 Y1 C29A C30A -118.9(6) no
C37 Y1 C29A C28A 16.7(8) no
C37 Y1 C29A C30A -97.6(6) no
O1 Y1 C30A C29A -38.5(5) no
O1 Y1 C30A C31A -153.3(6) no
N1 Y1 C30A C29A -171.2(5) no
N1 Y1 C30A C31A 73.9(6) no
C7 Y1 C30A C29A -115.3(5) no
C7 Y1 C30A C31A 129.8(6) no
C8 Y1 C30A C29A -144.0(5) no
C8 Y1 C30A C31A 101.2(6) no
C28A Y1 C30A C29A 36.9(5) no
C28A Y1 C30A C31A -78.0(6) no
C29A Y1 C30A C31A -114.8(9) no
C31A Y1 C30A C29A 114.8(9) no
C32A Y1 C30A C29A 77.9(7) no
C32A Y1 C30A C31A -37.0(6) no
C35 Y1 C30A C29A 39.8(7) no
C35 Y1 C30A C31A -75.0(8) no
C36 Y1 C30A C29A 80.0(6) no
C36 Y1 C30A C31A -34.9(8) no
C37 Y1 C30A C29A 120.1(6) no
C37 Y1 C30A C31A 5.3(8) no
O1 Y1 C31A C30A 31.3(7) no
O1 Y1 C31A C32A -83.2(6) no
N1 Y1 C31A C30A -101.5(6) no
N1 Y1 C31A C32A 144.0(6) no
C7 Y1 C31A C30A -52.9(6) no
C7 Y1 C31A C32A -167.4(6) no
C8 Y1 C31A C30A -83.0(6) no
C8 Y1 C31A C32A 162.5(6) no
C28A Y1 C31A C30A 75.7(7) no
C28A Y1 C31A C32A -38.8(6) no
C29A Y1 C31A C30A 36.2(6) no
C29A Y1 C31A C32A -78.4(7) no
C30A Y1 C31A C32A -114.5(9) no
C32A Y1 C31A C30A 114.5(9) no
C33 Y1 C31A C30A -163.3(6) no
C33 Y1 C31A C32A 82.2(7) no
C34 Y1 C31A C30A 150.4(6) no
C34 Y1 C31A C32A 35.9(9) no
C35 Y1 C31A C30A 130.0(6) no
C35 Y1 C31A C32A 15.4(7) no
C36 Y1 C31A C30A 152.7(6) no
C36 Y1 C31A C32A 38.2(7) no
C37 Y1 C31A C30A -176.3(6) no
C37 Y1 C31A C32A 69.2(6) no
O1 Y1 C32A C28A 0.7(6) no
O1 Y1 C32A C31A 112.1(6) no
N1 Y1 C32A C28A -147.4(6) no
N1 Y1 C32A C31A -36.0(6) no
C7 Y1 C32A C28A -94.0(7) no
C7 Y1 C32A C31A 17.4(8) no
C8 Y1 C32A C28A -133.8(6) no
C8 Y1 C32A C31A -22.4(7) no
C28A Y1 C32A C31A 111.4(8) no
C29A Y1 C32A C28A -36.1(6) no
C29A Y1 C32A C31A 75.3(6) no
C30A Y1 C32A C28A -75.0(6) no
C30A Y1 C32A C31A 36.4(6) no
C31A Y1 C32A C28A -111.4(8) no
C33 Y1 C32A C28A 125.1(6) no
C33 Y1 C32A C31A -123.5(5) no
C34 Y1 C32A C28A 87.9(6) no
C34 Y1 C32A C31A -160.7(5) no
C35 Y1 C32A C28A 81.3(6) no
C35 Y1 C32A C31A -167.3(6) no
C36 Y1 C32A C28A 106.7(6) no
C36 Y1 C32A C31A -141.9(7) no
C37 Y1 C32A C28A 131.9(6) no
C37 Y1 C32A C31A -116.7(6) no
O1 Y1 C33 C34 28.6(6) no
O1 Y1 C33 C37 142.4(4) no
N1 Y1 C33 C34 160.7(6) no
N1 Y1 C33 C37 -85.5(4) no
C7 Y1 C33 C34 105.7(5) no
C7 Y1 C33 C37 -140.4(4) no
C8 Y1 C33 C34 131.3(6) no
C8 Y1 C33 C37 -114.8(4) no
C28A Y1 C33 C34 -61.7(7) no
C28A Y1 C33 C37 52.2(6) no
C31A Y1 C33 C34 -138.6(6) no
C31A Y1 C33 C37 -24.7(6) no
C32A Y1 C33 C34 -100.4(6) no
C32A Y1 C33 C37 13.5(6) no
C34 Y1 C33 C37 113.9(7) no
C35 Y1 C33 C34 -36.9(5) no
C35 Y1 C33 C37 77.0(5) no
C36 Y1 C33 C34 -76.9(6) no
C36 Y1 C33 C37 37.0(5) no
C37 Y1 C33 C34 -113.9(7) no
O1 Y1 C34 C33 -151.0(6) no
O1 Y1 C34 C35 94.5(4) no
N1 Y1 C34 C33 -20.3(6) no
N1 Y1 C34 C35 -134.8(4) no
C7 Y1 C34 C33 -77.2(6) no
C7 Y1 C34 C35 168.3(4) no
C8 Y1 C34 C33 -47.2(6) no
C8 Y1 C34 C35 -161.7(4) no
C28A Y1 C34 C33 137.5(6) no
C28A Y1 C34 C35 23.0(6) no
C29A Y1 C34 C33 168.6(5) no
C29A Y1 C34 C35 54.1(6) no
C31A Y1 C34 C33 80.2(8) no
C31A Y1 C34 C35 -34.4(8) no
C32A Y1 C34 C33 101.5(6) no
C32A Y1 C34 C35 -13.0(6) no
C33 Y1 C34 C35 -114.5(8) no
C35 Y1 C34 C33 114.5(8) no
C36 Y1 C34 C33 77.3(6) no
C36 Y1 C34 C35 -37.2(5) no
C37 Y1 C34 C33 37.4(5) no
C37 Y1 C34 C35 -77.1(5) no
O1 Y1 C35 C34 -78.4(5) no
O1 Y1 C35 C36 168.0(5) no
N1 Y1 C35 C34 58.9(5) no
N1 Y1 C35 C36 -54.8(5) no
C7 Y1 C35 C34 -14.9(5) no
C7 Y1 C35 C36 -128.5(4) no
C8 Y1 C35 C34 22.5(5) no
C8 Y1 C35 C36 -91.1(5) no
C28A Y1 C35 C34 -159.9(5) no
C28A Y1 C35 C36 86.5(5) no
C29A Y1 C35 C34 -141.8(5) no
C29A Y1 C35 C36 104.6(5) no
C30A Y1 C35 C34 -162.2(5) no
C30A Y1 C35 C36 84.2(6) no
C31A Y1 C35 C34 161.5(5) no
C31A Y1 C35 C36 47.9(6) no
C32A Y1 C35 C34 169.4(5) no
C32A Y1 C35 C36 55.8(5) no
C33 Y1 C35 C34 36.5(5) no
C33 Y1 C35 C36 -77.1(5) no
C34 Y1 C35 C36 -113.6(7) no
C36 Y1 C35 C34 113.6(7) no
C37 Y1 C35 C34 76.7(5) no
C37 Y1 C35 C36 -36.9(4) no
O1 Y1 C36 C35 -12.5(5) no
O1 Y1 C36 C37 -126.7(4) no
N1 Y1 C36 C35 137.8(4) no
N1 Y1 C36 C37 23.7(5) no
C7 Y1 C36 C35 81.1(6) no
C7 Y1 C36 C37 -33.1(7) no
C8 Y1 C36 C35 108.9(5) no
C8 Y1 C36 C37 -5.2(5) no
C28A Y1 C36 C35 -93.0(5) no
C28A Y1 C36 C37 152.9(5) no
C29A Y1 C36 C35 -90.7(5) no
C29A Y1 C36 C37 155.2(4) no
C30A Y1 C36 C35 -124.3(5) no
C30A Y1 C36 C37 121.6(5) no
C31A Y1 C36 C35 -141.4(5) no
C31A Y1 C36 C37 104.5(5) no
C32A Y1 C36 C35 -122.7(6) no
C32A Y1 C36 C37 123.2(6) no
C33 Y1 C36 C35 76.8(4) no
C33 Y1 C36 C37 -37.3(4) no
C34 Y1 C36 C35 37.2(4) no
C34 Y1 C36 C37 -76.9(4) no
C35 Y1 C36 C37 -114.1(6) no
C37 Y1 C36 C35 114.1(6) no
O1 Y1 C37 C33 -46.6(5) no
O1 Y1 C37 C36 67.2(5) no
N1 Y1 C37 C33 89.1(4) no
N1 Y1 C37 C36 -157.1(5) no
C7 Y1 C37 C33 44.6(4) no
C7 Y1 C37 C36 158.3(4) no
C8 Y1 C37 C33 61.7(4) no
C8 Y1 C37 C36 175.5(4) no
C28A Y1 C37 C33 -143.9(4) no
C28A Y1 C37 C36 -30.2(5) no
C29A Y1 C37 C33 -153.0(5) no
C29A Y1 C37 C36 -39.3(7) no
C30A Y1 C37 C33 159.6(5) no
C30A Y1 C37 C36 -86.6(6) no
C31A Y1 C37 C33 162.4(4) no
C31A Y1 C37 C36 -83.8(5) no
C32A Y1 C37 C33 -169.0(5) no
C32A Y1 C37 C36 -55.3(5) no
C33 Y1 C37 C36 113.8(6) no
C34 Y1 C37 C33 -36.8(4) no
C34 Y1 C37 C36 77.0(5) no
C35 Y1 C37 C33 -76.8(5) no
C35 Y1 C37 C36 37.0(4) no
C36 Y1 C37 C33 -113.8(6) no
N2 Y2 O2A C62A 37.9(9) no
N2 Y2 O2A C65A -162.0(7) no
C14 Y2 O2A C62A 36.4(7) no
C14 Y2 O2A C65A -163.5(9) no
C15 Y2 O2A C62A 49.1(8) no
C15 Y2 O2A C65A -150.8(8) no
C38 Y2 O2A C62A 141.3(8) no
C38 Y2 O2A C65A -58.5(8) no
C39 Y2 O2A C62A 172.4(8) no
C39 Y2 O2A C65A -27.5(8) no
C40 Y2 O2A C62A 172.2(7) no
C40 Y2 O2A C65A -27.7(9) no
C41 Y2 O2A C62A 140.4(7) no
C41 Y2 O2A C65A -59.5(9) no
C42 Y2 O2A C62A 123.5(8) no
C42 Y2 O2A C65A -76.4(8) no
C43A Y2 O2A C62A -69.3(9) no
C43A Y2 O2A C65A 90.8(9) no
C44A Y2 O2A C62A -101.9(8) no
C44A Y2 O2A C65A 58.2(9) no
C45A Y2 O2A C62A -101.9(8) no
C45A Y2 O2A C65A 58.3(8) no
C46A Y2 O2A C62A -72.4(8) no
C46A Y2 O2A C65A 87.7(9) no
C47A Y2 O2A C62A -53.8(8) no
C47A Y2 O2A C65A 106.3(8) no
O2A Y2 N2 C15 22.1(4) no
O2A Y2 N2 C19 150.9(4) no
C14 Y2 N2 C15 23.8(2) no
C14 Y2 N2 C19 152.7(4) no
C15 Y2 N2 C19 128.8(5) no
C38 Y2 N2 C15 -61.8(3) no
C38 Y2 N2 C19 67.0(4) no
C39 Y2 N2 C15 -93.7(3) no
C39 Y2 N2 C19 35.1(5) no
C40 Y2 N2 C15 -113.9(3) no
C40 Y2 N2 C19 15.0(4) no
C41 Y2 N2 C15 -97.7(3) no
C41 Y2 N2 C19 31.2(4) no
C42 Y2 N2 C15 -68.7(3) no
C42 Y2 N2 C19 60.1(4) no
C43A Y2 N2 C15 145.9(3) no
C43A Y2 N2 C19 -85.3(4) no
C44A Y2 N2 C15 164.2(4) no
C44A Y2 N2 C19 -67.0(5) no
C45A Y2 N2 C15 145.7(4) no
C45A Y2 N2 C19 -85.5(5) no
C46A Y2 N2 C15 112.7(3) no
C46A Y2 N2 C19 -118.5(4) no
C47A Y2 N2 C15 117.4(3) no
C47A Y2 N2 C19 -113.8(4) no
O2A Y2 C14 C15 155.2(3) no
N2 Y2 C14 C15 -23.5(2) no
C38 Y2 C14 C15 88.5(3) no
C39 Y2 C14 C15 91.4(3) no
C40 Y2 C14 C15 49.5(4) no
C41 Y2 C14 C15 37.8(3) no
C42 Y2 C14 C15 59.4(3) no
C43A Y2 C14 C15 -85.8(4) no
C44A Y2 C14 C15 -94.3(6) no
C45A Y2 C14 C15 -138.5(4) no
C46A Y2 C14 C15 -136.6(3) no
C47A Y2 C14 C15 -109.2(4) no
O2A Y2 C15 N2 -163.7(3) no
O2A Y2 C15 C14 -25.2(3) no
O2A Y2 C15 C16 91.0(5) no
N2 Y2 C15 C14 138.5(3) no
N2 Y2 C15 C16 -105.3(5) no
C14 Y2 C15 N2 -138.5(3) no
C14 Y2 C15 C16 116.2(5) no
C38 Y2 C15 N2 125.4(3) no
C38 Y2 C15 C14 -96.1(3) no
C38 Y2 C15 C16 20.0(4) no
C39 Y2 C15 N2 109.2(3) no
C39 Y2 C15 C14 -112.3(3) no
C39 Y2 C15 C16 3.9(5) no
C40 Y2 C15 N2 76.1(3) no
C40 Y2 C15 C14 -145.4(3) no
C40 Y2 C15 C16 -29.2(5) no
C41 Y2 C15 N2 77.4(3) no
C41 Y2 C15 C14 -144.0(3) no
C41 Y2 C15 C16 -27.9(4) no
C42 Y2 C15 N2 105.3(3) no
C42 Y2 C15 C14 -116.2(3) no
C42 Y2 C15 C16 -0.1(4) no
C43A Y2 C15 N2 -34.8(3) no
C43A Y2 C15 C14 103.7(4) no
C43A Y2 C15 C16 -140.2(5) no
C44A Y2 C15 N2 -21.1(5) no
C44A Y2 C15 C14 117.5(5) no
C44A Y2 C15 C16 -126.4(6) no
C45A Y2 C15 N2 -62.0(6) no
C45A Y2 C15 C14 76.5(6) no
C45A Y2 C15 C16 -167.3(6) no
C46A Y2 C15 N2 -84.8(3) no
C46A Y2 C15 C14 53.7(4) no
C46A Y2 C15 C16 169.9(4) no
C47A Y2 C15 N2 -64.5(4) no
C47A Y2 C15 C14 74.0(4) no
C47A Y2 C15 C16 -169.8(5) no
O2A Y2 C38 C39 102.3(6) no
O2A Y2 C38 C42 -143.7(5) no
N2 Y2 C38 C39 -127.4(5) no
N2 Y2 C38 C42 -13.4(5) no
C14 Y2 C38 C39 175.6(5) no
C14 Y2 C38 C42 -70.4(4) no
C15 Y2 C38 C39 -153.7(5) no
C15 Y2 C38 C42 -39.7(4) no
C39 Y2 C38 C42 114.0(7) no
C40 Y2 C38 C39 -38.5(5) no
C40 Y2 C38 C42 75.5(5) no
C41 Y2 C38 C39 -78.8(5) no
C41 Y2 C38 C42 35.3(5) no
C42 Y2 C38 C39 -114.0(7) no
C43A Y2 C38 C39 -15.4(9) no
C43A Y2 C38 C42 98.6(7) no
C44A Y2 C38 C39 -2.3(7) no
C44A Y2 C38 C42 111.7(6) no
C45A Y2 C38 C39 30.1(6) no
C45A Y2 C38 C42 144.2(5) no
C46A Y2 C38 C39 59.0(6) no
C46A Y2 C38 C42 173.0(5) no
C47A Y2 C38 C39 54.9(10) no
C47A Y2 C38 C42 168.9(8) no
O2A Y2 C39 C38 -69.1(5) no
O2A Y2 C39 C40 -179.6(6) no
N2 Y2 C39 C38 69.6(5) no
N2 Y2 C39 C40 -41.0(6) no
C14 Y2 C39 C38 -5.7(6) no
C14 Y2 C39 C40 -116.3(5) no
C15 Y2 C39 C38 32.3(6) no
C15 Y2 C39 C40 -78.3(6) no
C38 Y2 C39 C40 -110.6(8) no
C40 Y2 C39 C38 110.6(8) no
C41 Y2 C39 C38 74.5(6) no
C41 Y2 C39 C40 -36.0(6) no
C42 Y2 C39 C38 37.1(5) no
C42 Y2 C39 C40 -73.5(6) no
C43A Y2 C39 C38 171.3(5) no
C43A Y2 C39 C40 60.8(6) no
C44A Y2 C39 C38 178.1(6) no
C44A Y2 C39 C40 67.5(7) no
C45A Y2 C39 C38 -152.1(6) no
C45A Y2 C39 C40 97.4(6) no
C46A Y2 C39 C38 -135.5(5) no
C46A Y2 C39 C40 114.0(6) no
C47A Y2 C39 C38 -156.4(6) no
C47A Y2 C39 C40 93.1(7) no
O2A Y2 C40 C39 0.4(6) no
O2A Y2 C40 C41 -115.4(6) no
N2 Y2 C40 C39 148.3(5) no
N2 Y2 C40 C41 32.5(6) no
C14 Y2 C40 C39 93.5(6) no
C14 Y2 C40 C41 -22.3(8) no
C15 Y2 C40 C39 118.3(5) no
C15 Y2 C40 C41 2.6(7) no
C38 Y2 C40 C39 39.3(5) no
C38 Y2 C40 C41 -76.4(7) no
C39 Y2 C40 C41 -115.8(9) no
C41 Y2 C40 C39 115.8(9) no
C42 Y2 C40 C39 80.4(6) no
C42 Y2 C40 C41 -35.3(6) no
C43A Y2 C40 C39 -129.2(6) no
C43A Y2 C40 C41 115.0(7) no
C44A Y2 C40 C39 -109.8(6) no
C44A Y2 C40 C41 134.5(7) no
C45A Y2 C40 C39 -80.8(6) no
C45A Y2 C40 C41 163.5(7) no
C46A Y2 C40 C39 -79.7(6) no
C46A Y2 C40 C41 164.6(6) no
C47A Y2 C40 C39 -114.1(6) no
C47A Y2 C40 C41 130.2(7) no
O2A Y2 C41 C40 78.2(7) no
O2A Y2 C41 C42 -36.7(6) no
N2 Y2 C41 C40 -147.8(6) no
N2 Y2 C41 C42 97.3(5) no
C14 Y2 C41 C40 164.2(6) no
C14 Y2 C41 C42 49.3(5) no
C15 Y2 C41 C40 -177.6(6) no
C15 Y2 C41 C42 67.5(5) no
C38 Y2 C41 C40 77.0(6) no
C38 Y2 C41 C42 -37.9(5) no
C39 Y2 C41 C40 36.2(6) no
C39 Y2 C41 C42 -78.7(6) no
C40 Y2 C41 C42 -114.9(8) no
C42 Y2 C41 C40 114.9(8) no
C43A Y2 C41 C40 -74.4(7) no
C43A Y2 C41 C42 170.7(5) no
C44A Y2 C41 C40 -45.5(7) no
C44A Y2 C41 C42 -160.4(6) no
C45A Y2 C41 C40 -18.8(7) no
C45A Y2 C41 C42 -133.7(5) no
C46A Y2 C41 C40 -26.0(10) no
C46A Y2 C41 C42 -140.9(6) no
C47A Y2 C41 C40 -78.4(8) no
C47A Y2 C41 C42 166.7(5) no
O2A Y2 C42 C38 34.0(5) no
O2A Y2 C42 C41 148.5(5) no
N2 Y2 C42 C38 167.6(4) no
N2 Y2 C42 C41 -77.8(5) no
C14 Y2 C42 C38 111.6(4) no
C14 Y2 C42 C41 -133.9(5) no
C15 Y2 C42 C38 138.6(5) no
C15 Y2 C42 C41 -106.9(5) no
C38 Y2 C42 C41 114.5(7) no
C39 Y2 C42 C38 -37.3(4) no
C39 Y2 C42 C41 77.3(5) no
C40 Y2 C42 C38 -77.2(5) no
C40 Y2 C42 C41 37.3(5) no
C41 Y2 C42 C38 -114.5(7) no
C43A Y2 C42 C38 -128.3(6) no
C43A Y2 C42 C41 -13.8(8) no
C44A Y2 C42 C38 -89.9(6) no
C44A Y2 C42 C41 24.6(7) no
C45A Y2 C42 C38 -50.2(7) no
C45A Y2 C42 C41 64.3(7) no
O2A Y2 C43A C44A -81.5(9) no
O2A Y2 C43A C47A 33.1(8) no
N2 Y2 C43A C44A 142.8(9) no
N2 Y2 C43A C47A -102.6(7) no
C14 Y2 C43A C44A -168.9(8) no
C14 Y2 C43A C47A -54.3(7) no
C15 Y2 C43A C44A 159.6(8) no
C15 Y2 C43A C47A -85.8(7) no
C38 Y2 C43A C44A 22.6(12) no
C38 Y2 C43A C47A 137.2(7) no
C39 Y2 C43A C44A 13.5(9) no
C39 Y2 C43A C47A 128.1(7) no
C40 Y2 C43A C44A 40.5(9) no
C40 Y2 C43A C47A 155.1(7) no
C41 Y2 C43A C44A 70.5(9) no
C41 Y2 C43A C47A -174.9(6) no
C42 Y2 C43A C44A 77.7(10) no
C42 Y2 C43A C47A -167.7(6) no
C44A Y2 C43A C47A 114.6(12) no
C45A Y2 C43A C44A -37.4(9) no
C45A Y2 C43A C47A 77.2(8) no
C46A Y2 C43A C44A -77.6(9) no
C46A Y2 C43A C47A 37.0(7) no
C47A Y2 C43A C44A -114.6(12) no
O2A Y2 C44A C43A 113.5(8) no
O2A Y2 C44A C45A 0.1(8) no
N2 Y2 C44A C43A -37.9(9) no
N2 Y2 C44A C45A -151.3(6) no
C14 Y2 C44A C43A 16.0(12) no
C14 Y2 C44A C45A -97.4(7) no
C15 Y2 C44A C43A -27.2(11) no
C15 Y2 C44A C45A -140.6(6) no
C38 Y2 C44A C43A -167.2(7) no
C38 Y2 C44A C45A 79.4(8) no
C39 Y2 C44A C43A -168.4(8) no
C39 Y2 C44A C45A 78.3(7) no
C40 Y2 C44A C43A -139.7(9) no
C40 Y2 C44A C45A 106.9(7) no
C41 Y2 C44A C43A -118.1(8) no
C41 Y2 C44A C45A 128.5(7) no
C42 Y2 C44A C43A -130.0(7) no
C42 Y2 C44A C45A 116.6(7) no
C43A Y2 C44A C45A -113.4(11) no
C45A Y2 C44A C43A 113.4(11) no
C46A Y2 C44A C43A 75.4(8) no
C46A Y2 C44A C45A -38.0(7) no
C47A Y2 C44A C43A 35.8(7) no
C47A Y2 C44A C45A -77.6(8) no
O2A Y2 C45A C44A -179.9(7) no
O2A Y2 C45A C46A 68.2(7) no
N2 Y2 C45A C44A 37.4(8) no
N2 Y2 C45A C46A -74.5(7) no
C14 Y2 C45A C44A 115.5(7) no
C14 Y2 C45A C46A 3.6(9) no
C15 Y2 C45A C44A 72.4(9) no
C15 Y2 C45A C46A -39.5(10) no
C38 Y2 C45A C44A -115.5(7) no
C38 Y2 C45A C46A 132.7(6) no
C39 Y2 C45A C44A -100.3(7) no
C39 Y2 C45A C46A 147.8(7) no
C40 Y2 C45A C44A -70.0(7) no
C40 Y2 C45A C46A 178.1(7) no
C41 Y2 C45A C44A -60.6(8) no
C41 Y2 C45A C46A -172.5(6) no
C42 Y2 C45A C44A -90.2(8) no
C42 Y2 C45A C46A 157.9(6) no
C43A Y2 C45A C44A 37.2(7) no
C43A Y2 C45A C46A -74.7(7) no
C44A Y2 C45A C46A -111.9(10) no
C46A Y2 C45A C44A 111.9(10) no
C47A Y2 C45A C44A 75.7(8) no
C47A Y2 C45A C46A -36.2(7) no
O2A Y2 C46A C45A -105.1(7) no
O2A Y2 C46A C47A 140.3(8) no
N2 Y2 C46A C45A 124.1(7) no
N2 Y2 C46A C47A 9.4(8) no
C14 Y2 C46A C45A -177.4(6) no
C14 Y2 C46A C47A 68.0(7) no
C15 Y2 C46A C45A 157.8(6) no
C15 Y2 C46A C47A 43.2(8) no
C38 Y2 C46A C45A -62.5(8) no
C38 Y2 C46A C47A -177.1(6) no
C39 Y2 C46A C45A -34.3(7) no
C39 Y2 C46A C47A -149.0(7) no
C40 Y2 C46A C45A -2.2(8) no
C40 Y2 C46A C47A -116.8(7) no
C41 Y2 C46A C45A 12.6(10) no
C41 Y2 C46A C47A -102.1(9) no
C43A Y2 C46A C45A 78.4(8) no
C43A Y2 C46A C47A -36.2(7) no
C44A Y2 C46A C45A 38.1(7) no
C44A Y2 C46A C47A -76.5(7) no
C45A Y2 C46A C47A -114.6(10) no
C47A Y2 C46A C45A 114.6(10) no
O2A Y2 C47A C43A -152.0(7) no
O2A Y2 C47A C46A -37.7(7) no
N2 Y2 C47A C43A 74.1(7) no
N2 Y2 C47A C46A -171.6(7) no
C14 Y2 C47A C43A 130.0(7) no
C14 Y2 C47A C46A -115.7(7) no
C15 Y2 C47A C43A 100.9(7) no
C15 Y2 C47A C46A -144.8(7) no
C38 Y2 C47A C43A -107.9(11) no
C38 Y2 C47A C46A 6.4(13) no
C39 Y2 C47A C43A -71.8(9) no
C39 Y2 C47A C46A 42.5(9) no
C40 Y2 C47A C43A -31.5(9) no
C40 Y2 C47A C46A 82.8(8) no
C41 Y2 C47A C43A 7.7(10) no
C41 Y2 C47A C46A 122.0(8) no
C43A Y2 C47A C46A 114.3(10) no
C44A Y2 C47A C43A -37.1(8) no
C44A Y2 C47A C46A 77.2(8) no
C45A Y2 C47A C43A -77.4(8) no
C45A Y2 C47A C46A 36.9(7) no
C46A Y2 C47A C43A -114.3(10) no
N3 Y3 O3A C66A 37.0(10) no
N3 Y3 O3A C69A -169.1(8) no
C21 Y3 O3A C66A 46.6(8) no
C21 Y3 O3A C69A -159.5(11) no
C22 Y3 O3A C66A 30.8(9) no
C22 Y3 O3A C69A -175.3(10) no
C48 Y3 O3A C66A 145.8(8) no
C48 Y3 O3A C69A -60.2(12) no
C49 Y3 O3A C66A 125.9(8) no
C49 Y3 O3A C69A -80.2(10) no
C50 Y3 O3A C66A 142.5(9) no
C50 Y3 O3A C69A -63.6(10) no
C51 Y3 O3A C66A 173.7(9) no
C51 Y3 O3A C69A -32.4(10) no
C52 Y3 O3A C66A 179.2(8) no
C52 Y3 O3A C69A -26.9(12) no
C53 Y3 O3A C66A -50.0(9) no
C53 Y3 O3A C69A 104.0(10) no
C54 Y3 O3A C66A -75.8(9) no
C54 Y3 O3A C69A 78.1(11) no
C55 Y3 O3A C66A -100.6(8) no
C55 Y3 O3A C69A 53.3(11) no
C56 Y3 O3A C66A -90.8(9) no
C56 Y3 O3A C69A 63.1(10) no
C57 Y3 O3A C66A -59.5(9) no
C57 Y3 O3A C69A 94.4(10) no
O3A Y3 N3 C22 -12.3(5) no
O3A Y3 N3 C26 -143.4(5) no
C21 Y3 N3 C22 -23.3(3) no
C21 Y3 N3 C26 -154.5(4) no
C22 Y3 N3 C26 -131.2(5) no
C48 Y3 N3 C22 -144.6(4) no
C48 Y3 N3 C26 84.3(5) no
C49 Y3 N3 C22 -113.4(3) no
C49 Y3 N3 C26 115.4(4) no
C50 Y3 N3 C22 -102.6(3) no
C50 Y3 N3 C26 126.2(4) no
C51 Y3 N3 C22 -130.5(4) no
C51 Y3 N3 C26 98.4(5) no
C52 Y3 N3 C22 -157.0(4) no
C52 Y3 N3 C26 71.8(5) no
C53 Y3 N3 C22 86.0(3) no
C53 Y3 N3 C26 -45.1(4) no
C54 Y3 N3 C22 115.7(3) no
C54 Y3 N3 C26 -15.5(5) no
C55 Y3 N3 C22 120.7(3) no
C55 Y3 N3 C26 -10.5(5) no
C56 Y3 N3 C22 89.1(3) no
C56 Y3 N3 C26 -42.0(5) no
C57 Y3 N3 C22 69.0(3) no
C57 Y3 N3 C26 -62.1(4) no
O3A Y3 C21 C22 -147.7(5) no
N3 Y3 C21 C22 23.1(3) no
C48 Y3 C21 C22 85.1(4) no
C49 Y3 C21 C22 104.9(4) no
C50 Y3 C21 C22 134.8(4) no
C51 Y3 C21 C22 141.4(4) no
C52 Y3 C21 C22 103.0(5) no
C53 Y3 C21 C22 -47.5(4) no
C54 Y3 C21 C22 -31.4(5) no
C55 Y3 C21 C22 -62.2(5) no
C56 Y3 C21 C22 -93.2(4) no
C57 Y3 C21 C22 -77.8(4) no
O3A Y3 C22 N3 170.2(4) no
O3A Y3 C22 C21 31.0(4) no
O3A Y3 C22 C23 -86.4(5) no
N3 Y3 C22 C21 -139.3(4) no
N3 Y3 C22 C23 103.4(5) no
C21 Y3 C22 N3 139.3(4) no
C21 Y3 C22 C23 -117.4(6) no
C48 Y3 C22 N3 35.7(4) no
C48 Y3 C22 C21 -103.5(4) no
C48 Y3 C22 C23 139.1(5) no
C49 Y3 C22 N3 64.8(3) no
C49 Y3 C22 C21 -74.4(3) no
C49 Y3 C22 C23 168.2(5) no
C50 Y3 C22 N3 89.0(3) no
C50 Y3 C22 C21 -50.2(4) no
C50 Y3 C22 C23 -167.6(5) no
C51 Y3 C22 N3 78.5(5) no
C51 Y3 C22 C21 -60.7(5) no
C51 Y3 C22 C23 -178.1(5) no
C52 Y3 C22 N3 31.2(5) no
C52 Y3 C22 C21 -108.0(5) no
C52 Y3 C22 C23 134.7(5) no
C53 Y3 C22 N3 -88.4(3) no
C53 Y3 C22 C21 132.4(4) no
C53 Y3 C22 C23 15.0(5) no
C54 Y3 C22 N3 -65.9(4) no
C54 Y3 C22 C21 154.8(4) no
C54 Y3 C22 C23 37.5(5) no
C55 Y3 C22 N3 -77.0(4) no
C55 Y3 C22 C21 143.8(4) no
C55 Y3 C22 C23 26.4(6) no
C56 Y3 C22 N3 -112.6(3) no
C56 Y3 C22 C21 108.2(4) no
C56 Y3 C22 C23 -9.2(5) no
C57 Y3 C22 N3 -115.2(3) no
C57 Y3 C22 C21 105.6(4) no
C57 Y3 C22 C23 -11.8(5) no
O3A Y3 C48 C49 -40.4(7) no
O3A Y3 C48 C52 73.4(8) no
N3 Y3 C48 C49 89.8(6) no
N3 Y3 C48 C52 -156.4(7) no
C21 Y3 C48 C49 41.5(6) no
C21 Y3 C48 C52 155.3(6) no
C22 Y3 C48 C49 72.5(6) no
C22 Y3 C48 C52 -173.7(6) no
C49 Y3 C48 C52 113.8(9) no
C50 Y3 C48 C49 -36.2(5) no
C50 Y3 C48 C52 77.6(7) no
C51 Y3 C48 C49 -76.4(6) no
C51 Y3 C48 C52 37.4(7) no
C52 Y3 C48 C49 -113.8(9) no
C53 Y3 C48 C49 158.6(5) no
C53 Y3 C48 C52 -87.6(7) no
C54 Y3 C48 C49 174.7(6) no
C54 Y3 C48 C52 -71.5(7) no
C55 Y3 C48 C49 -155.4(6) no
C55 Y3 C48 C52 -41.6(7) no
C56 Y3 C48 C49 -140.3(5) no
C56 Y3 C48 C52 -26.5(8) no
C57 Y3 C48 C49 -170.9(6) no
C57 Y3 C48 C52 -57.1(10) no
O3A Y3 C49 C48 149.1(6) no
O3A Y3 C49 C50 33.2(5) no
N3 Y3 C49 C48 -84.4(6) no
N3 Y3 C49 C50 159.8(5) no
C21 Y3 C49 C48 -140.8(6) no
C21 Y3 C49 C50 103.3(5) no
C22 Y3 C49 C48 -111.7(6) no
C22 Y3 C49 C50 132.4(5) no
C48 Y3 C49 C50 -115.9(8) no
C50 Y3 C49 C48 115.9(8) no
C51 Y3 C49 C48 78.8(6) no
C51 Y3 C49 C50 -37.1(5) no
C52 Y3 C49 C48 37.5(6) no
C52 Y3 C49 C50 -78.4(6) no
C53 Y3 C49 C48 -39.6(9) no
C53 Y3 C49 C50 -155.5(6) no
C54 Y3 C49 C48 -6.8(8) no
C54 Y3 C49 C50 -122.7(6) no
C55 Y3 C49 C48 30.7(7) no
C55 Y3 C49 C50 -85.2(5) no
C56 Y3 C49 C48 64.6(7) no
C56 Y3 C49 C50 -51.3(7) no
O3A Y3 C50 C49 -147.3(5) no
O3A Y3 C50 C51 97.9(6) no
N3 Y3 C50 C49 -21.2(5) no
N3 Y3 C50 C51 -135.9(6) no
C21 Y3 C50 C49 -75.8(5) no
C21 Y3 C50 C51 169.4(6) no
C22 Y3 C50 C49 -53.1(5) no
C22 Y3 C50 C51 -167.8(5) no
C48 Y3 C50 C49 35.9(5) no
C48 Y3 C50 C51 -78.9(6) no
C49 Y3 C50 C51 -114.8(8) no
C51 Y3 C50 C49 114.8(8) no
C52 Y3 C50 C49 76.0(5) no
C52 Y3 C50 C51 -38.8(6) no
C54 Y3 C50 C49 87.1(7) no
C54 Y3 C50 C51 -27.7(9) no
C55 Y3 C50 C49 114.3(5) no
C55 Y3 C50 C51 -0.5(7) no
C56 Y3 C50 C49 148.2(5) no
C56 Y3 C50 C51 33.4(7) no
C57 Y3 C50 C49 173.2(5) no
C57 Y3 C50 C51 58.4(8) no
O3A Y3 C51 C50 -77.4(6) no
O3A Y3 C51 C52 170.6(6) no
N3 Y3 C51 C50 58.1(7) no
N3 Y3 C51 C52 -53.9(7) no
C21 Y3 C51 C50 -12.6(7) no
C21 Y3 C51 C52 -124.6(6) no
C22 Y3 C51 C50 18.9(8) no
C22 Y3 C51 C52 -93.1(7) no
C48 Y3 C51 C50 75.6(6) no
C48 Y3 C51 C52 -36.3(6) no
C49 Y3 C51 C50 36.4(5) no
C49 Y3 C51 C52 -75.5(6) no
C50 Y3 C51 C52 -112.0(9) no
C52 Y3 C51 C50 112.0(9) no
C53 Y3 C51 C50 -180.0(5) no
C53 Y3 C51 C52 68.1(7) no
C54 Y3 C51 C50 161.2(6) no
C54 Y3 C51 C52 49.2(7) no
C55 Y3 C51 C50 179.6(6) no
C55 Y3 C51 C52 67.7(6) no
C56 Y3 C51 C50 -151.8(6) no
C56 Y3 C51 C52 96.3(6) no
C57 Y3 C51 C50 -144.7(5) no
C57 Y3 C51 C52 103.4(6) no
O3A Y3 C52 C48 -125.3(7) no
O3A Y3 C52 C51 -10.4(7) no
N3 Y3 C52 C48 24.2(7) no
N3 Y3 C52 C51 139.1(5) no
C21 Y3 C52 C48 -34.5(8) no
C21 Y3 C52 C51 80.3(6) no
C22 Y3 C52 C48 8.5(8) no
C22 Y3 C52 C51 123.3(5) no
C48 Y3 C52 C51 114.8(9) no
C49 Y3 C52 C48 -36.9(6) no
C49 Y3 C52 C51 77.9(6) no
C50 Y3 C52 C48 -76.8(7) no
C50 Y3 C52 C51 38.1(6) no
C51 Y3 C52 C48 -114.8(9) no
C53 Y3 C52 C48 111.9(7) no
C53 Y3 C52 C51 -133.2(6) no
C54 Y3 C52 C48 110.4(7) no
C54 Y3 C52 C51 -134.8(6) no
C55 Y3 C52 C48 137.4(7) no
C55 Y3 C52 C51 -107.7(6) no
C56 Y3 C52 C48 158.5(6) no
C56 Y3 C52 C51 -86.7(6) no
C57 Y3 C52 C48 146.4(6) no
C57 Y3 C52 C51 -98.8(7) no
O3A Y3 C53 C54 -132.3(7) no
O3A Y3 C53 C57 -18.8(6) no
N3 Y3 C53 C54 101.1(7) no
N3 Y3 C53 C57 -145.4(6) no
C21 Y3 C53 C54 153.7(7) no
C21 Y3 C53 C57 -92.8(6) no
C22 Y3 C53 C54 131.6(7) no
C22 Y3 C53 C57 -114.9(6) no
C48 Y3 C53 C54 32.9(8) no
C48 Y3 C53 C57 146.4(6) no
C49 Y3 C53 C54 56.4(10) no
C49 Y3 C53 C57 169.9(6) no
C51 Y3 C53 C54 -37.0(9) no
C51 Y3 C53 C57 76.5(7) no
C52 Y3 C53 C54 -3.1(8) no
C52 Y3 C53 C57 110.4(6) no
C54 Y3 C53 C57 113.5(9) no
C55 Y3 C53 C54 -36.5(7) no
C55 Y3 C53 C57 77.0(6) no
C56 Y3 C53 C54 -75.7(7) no
C56 Y3 C53 C57 37.8(5) no
C57 Y3 C53 C54 -113.5(9) no
O3A Y3 C54 C53 57.7(8) no
O3A Y3 C54 C55 -56.1(7) no
N3 Y3 C54 C53 -75.4(7) no
N3 Y3 C54 C55 170.8(6) no
C21 Y3 C54 C53 -32.8(8) no
C21 Y3 C54 C55 -146.6(5) no
C22 Y3 C54 C53 -48.2(7) no
C22 Y3 C54 C55 -162.0(6) no
C48 Y3 C54 C53 -153.4(7) no
C48 Y3 C54 C55 92.8(6) no
C49 Y3 C54 C53 -149.9(6) no
C49 Y3 C54 C55 96.3(7) no
C50 Y3 C54 C53 168.6(6) no
C50 Y3 C54 C55 54.9(9) no
C51 Y3 C54 C53 153.7(6) no
C51 Y3 C54 C55 39.9(7) no
C52 Y3 C54 C53 177.3(7) no
C52 Y3 C54 C55 63.5(6) no
C53 Y3 C54 C55 -113.8(10) no
C55 Y3 C54 C53 113.8(10) no
C56 Y3 C54 C53 77.1(7) no
C56 Y3 C54 C55 -36.7(6) no
C57 Y3 C54 C53 36.9(6) no
C57 Y3 C54 C55 -76.9(7) no
O3A Y3 C55 C54 133.4(7) no
O3A Y3 C55 C56 19.6(6) no
N3 Y3 C55 C54 -10.2(7) no
N3 Y3 C55 C56 -124.0(5) no
C21 Y3 C55 C54 56.7(8) no
C21 Y3 C55 C56 -57.2(7) no
C22 Y3 C55 C54 22.6(7) no
C22 Y3 C55 C56 -91.3(5) no
C48 Y3 C55 C54 -92.0(7) no
C48 Y3 C55 C56 154.2(5) no
C49 Y3 C55 C54 -107.3(6) no
C49 Y3 C55 C56 138.9(5) no
C50 Y3 C55 C54 -142.7(6) no
C50 Y3 C55 C56 103.4(5) no
C51 Y3 C55 C54 -143.0(7) no
C51 Y3 C55 C56 103.2(5) no
C52 Y3 C55 C54 -112.7(7) no
C52 Y3 C55 C56 133.5(6) no
C53 Y3 C55 C54 37.4(6) no
C53 Y3 C55 C56 -76.5(5) no
C54 Y3 C55 C56 -113.9(8) no
C56 Y3 C55 C54 113.9(8) no
C57 Y3 C55 C54 77.0(7) no
C57 Y3 C55 C56 -36.8(5) no
O3A Y3 C56 C55 -160.2(6) no
O3A Y3 C56 C57 85.0(6) no
N3 Y3 C56 C55 73.3(5) no
N3 Y3 C56 C57 -41.6(6) no
C21 Y3 C56 C55 146.2(4) no
C21 Y3 C56 C57 31.4(6) no
C22 Y3 C56 C55 109.6(5) no
C22 Y3 C56 C57 -5.2(6) no
C48 Y3 C56 C55 -31.7(6) no
C48 Y3 C56 C57 -146.5(6) no
C49 Y3 C56 C55 -65.9(6) no
C49 Y3 C56 C57 179.3(5) no
C50 Y3 C56 C55 -93.7(5) no
C50 Y3 C56 C57 151.4(5) no
C51 Y3 C56 C55 -77.0(5) no
C51 Y3 C56 C57 168.1(6) no
C52 Y3 C56 C55 -45.1(5) no
C52 Y3 C56 C57 -159.9(6) no
C53 Y3 C56 C55 77.4(5) no
C53 Y3 C56 C57 -37.5(5) no
C54 Y3 C56 C55 36.9(5) no
C54 Y3 C56 C57 -77.9(6) no
C55 Y3 C56 C57 -114.8(8) no
C57 Y3 C56 C55 114.8(8) no
O3A Y3 C57 C53 161.0(6) no
O3A Y3 C57 C56 -86.6(6) no
N3 Y3 C57 C53 35.3(6) no
N3 Y3 C57 C56 147.8(5) no
C21 Y3 C57 C53 92.6(6) no
C21 Y3 C57 C56 -154.9(5) no
C22 Y3 C57 C53 63.1(6) no
C22 Y3 C57 C56 175.6(5) no
C48 Y3 C57 C53 -56.3(9) no
C48 Y3 C57 C56 56.2(9) no
C50 Y3 C57 C53 -158.7(6) no
C50 Y3 C57 C56 -46.2(8) no
C51 Y3 C57 C53 -126.7(6) no
C51 Y3 C57 C56 -14.2(7) no
C52 Y3 C57 C53 -88.1(7) no
C52 Y3 C57 C56 24.4(7) no
C53 Y3 C57 C56 112.5(8) no
C54 Y3 C57 C53 -37.4(6) no
C54 Y3 C57 C56 75.1(6) no
C55 Y3 C57 C53 -76.6(6) no
C55 Y3 C57 C56 35.9(5) no
C56 Y3 C57 C53 -112.5(8) no
Y1 O1 C58 C59 178.6(2) no
C61 O1 C58 C59 -16.8(4) no
Y1 O1 C61 C60 157.8(2) no
C58 O1 C61 C60 -7.7(4) no
Y2 O2A C62A C63A 148.1(7) no
C65A O2A C62A C63A -15.4(11) no
Y2 O2A C65A C64A -175.7(7) no
C62A O2A C65A C64A -13.2(11) no
Y3 O3A C66A C67A 143.1(7) no
C69A O3A C66A C67A -14.3(13) no
Y3 O3A C69A C68A -168.4(8) no
C66A O3A C69A C68A -11.3(13) no
Y1 N1 C8 C7 -35.7(3) no
Y1 N1 C8 C9 140.5(3) no
C12 N1 C8 Y1 -148.7(4) no
C12 N1 C8 C7 175.6(3) no
C12 N1 C8 C9 -8.3(5) no
Y1 N1 C12 C11 -128.1(4) no
Y1 N1 C12 C13 52.8(5) no
C8 N1 C12 C11 1.8(6) no
C8 N1 C12 C13 -177.2(3) no
Y2 N2 C15 C14 -42.2(3) no
Y2 N2 C15 C16 129.9(3) no
C19 N2 C15 Y2 -139.5(3) no
C19 N2 C15 C14 178.4(3) no
C19 N2 C15 C16 -9.5(5) no
Y2 N2 C19 C18 -110.6(4) no
Y2 N2 C19 C20 67.8(5) no
C15 N2 C19 C18 6.5(5) no
C15 N2 C19 C20 -175.2(3) no
Y3 N3 C22 C21 42.1(5) no
Y3 N3 C22 C23 -132.1(5) no
C26 N3 C22 Y3 141.8(5) no
C26 N3 C22 C21 -176.1(5) no
C26 N3 C22 C23 9.7(7) no
Y3 N3 C26 C25 115.6(5) no
Y3 N3 C26 C27 -63.0(6) no
C22 N3 C26 C25 -5.0(8) no
C22 N3 C26 C27 176.4(5) no
C6 C1 C2 C3 -1.1(6) no
C10 C1 C2 C3 179.6(3) no
C2 C1 C6 C5 0.2(6) no
C10 C1 C6 C5 179.6(3) no
C2 C1 C10 C9 -21.2(5) no
C2 C1 C10 C11 155.5(4) no
C6 C1 C10 C9 159.4(3) no
C6 C1 C10 C11 -23.8(5) no
C1 C2 C3 C4 1.2(6) no
C1 C2 C3 C17 -177.3(3) no
C2 C3 C4 C5 -0.3(6) no
C17 C3 C4 C5 178.2(4) no
C2 C3 C17 C16 143.5(4) no
C2 C3 C17 C18 -34.4(5) no
C4 C3 C17 C16 -34.9(5) no
C4 C3 C17 C18 147.2(4) no
C3 C4 C5 C6 -0.6(6) no
C3 C4 C5 C24 178.8(4) no
C4 C5 C6 C1 0.6(6) no
C24 C5 C6 C1 -178.7(3) no
C4 C5 C24 C23 137.0(4) no
C4 C5 C24 C25 -43.0(6) no
C6 C5 C24 C23 -43.7(6) no
C6 C5 C24 C25 136.3(4) no
Y1 C7 C8 N1 33.9(3) no
Y1 C7 C8 C9 -142.0(3) no
Y1 C8 C9 C10 89.1(5) no
N1 C8 C9 C10 10.1(5) no
C7 C8 C9 C10 -174.2(3) no
C8 C9 C10 C1 171.9(3) no
C8 C9 C10 C11 -5.1(5) no
C1 C10 C11 C12 -178.3(4) no
C9 C10 C11 C12 -1.4(5) no
C10 C11 C12 N1 3.1(6) no
C10 C11 C12 C13 -177.9(3) no
Y2 C14 C15 N2 40.5(3) no
Y2 C14 C15 C16 -131.2(3) no
Y2 C15 C16 C17 85.3(5) no
N2 C15 C16 C17 5.2(5) no
C14 C15 C16 C17 176.5(4) no
C15 C16 C17 C3 -175.6(3) no
C15 C16 C17 C18 2.4(5) no
C3 C17 C18 C19 172.4(3) no
C16 C17 C18 C19 -5.6(5) no
C17 C18 C19 N2 1.2(6) no
C17 C18 C19 C20 -177.1(4) no
Y3 C21 C22 N3 -39.3(4) no
Y3 C21 C22 C23 134.6(5) no
Y3 C22 C23 C24 -86.1(6) no
N3 C22 C23 C24 -7.3(7) no
C21 C22 C23 C24 179.0(5) no
C22 C23 C24 C5 180.0(4) no
C22 C23 C24 C25 0.1(6) no
C5 C24 C25 C26 -175.2(5) no
C23 C24 C25 C26 4.7(7) no
C24 C25 C26 N3 -2.3(8) no
C24 C25 C26 C27 176.3(5) no
Y1 C28A C29A C30A 67.4(7) no
C32A C28A C29A Y1 -67.7(7) no
C32A C28A C29A C30A -0.4(11) no
Y1 C28A C32A C31A -69.0(8) no
C29A C28A C32A Y1 69.1(7) no
C29A C28A C32A C31A 0.2(12) no
Y1 C29A C30A C31A 67.2(8) no
C28A C29A C30A Y1 -66.7(7) no
C28A C29A C30A C31A 0.5(12) no
Y1 C30A C31A C32A 67.9(9) no
C29A C30A C31A Y1 -68.3(7) no
C29A C30A C31A C32A -0.4(14) no
Y1 C31A C32A C28A 68.9(7) no
C30A C31A C32A Y1 -68.7(10) no
C30A C31A C32A C28A 0.1(14) no
Y1 C33 C34 C35 67.4(7) no
C37 C33 C34 Y1 -67.6(7) no
C37 C33 C34 C35 -0.2(12) no
Y1 C33 C37 C36 -68.5(5) no
C34 C33 C37 Y1 68.3(8) no
C34 C33 C37 C36 -0.2(11) no
Y1 C34 C35 C36 67.9(5) no
C33 C34 C35 Y1 -67.4(8) no
C33 C34 C35 C36 0.5(11) no
Y1 C35 C36 C37 67.7(5) no
C34 C35 C36 Y1 -68.3(6) no
C34 C35 C36 C37 -0.6(8) no
Y1 C36 C37 C33 68.5(6) no
C35 C36 C37 Y1 -68.0(4) no
C35 C36 C37 C33 0.5(8) no
Y2 C38 C39 C40 69.2(7) no
C42 C38 C39 Y2 -67.2(5) no
C42 C38 C39 C40 2.0(10) no
Y2 C38 C42 C41 -66.3(6) no
C39 C38 C42 Y2 65.7(6) no
C39 C38 C42 C41 -0.5(9) no
Y2 C39 C40 C41 67.9(9) no
C38 C39 C40 Y2 -70.6(6) no
C38 C39 C40 C41 -2.8(12) no
Y2 C40 C41 C42 70.3(7) no
C39 C40 C41 Y2 -67.7(8) no
C39 C40 C41 C42 2.5(13) no
Y2 C41 C42 C38 66.9(6) no
C40 C41 C42 Y2 -68.0(8) no
C40 C41 C42 C38 -1.2(11) no
Y2 C43A C44A C45A 67.4(9) no
C47A C43A C44A Y2 -69.1(9) no
C47A C43A C44A C45A -1.7(15) no
Y2 C43A C47A C46A -67.0(9) no
C44A C43A C47A Y2 66.8(9) no
C44A C43A C47A C46A -0.3(15) no
Y2 C44A C45A C46A 72.6(9) no
C43A C44A C45A Y2 -69.6(9) no
C43A C44A C45A C46A 3.1(15) no
Y2 C45A C46A C47A 68.0(9) no
C44A C45A C46A Y2 -71.2(9) no
C44A C45A C46A C47A -3.2(14) no
Y2 C46A C47A C43A 67.0(9) no
C45A C46A C47A Y2 -64.9(8) no
C45A C46A C47A C43A 2.2(14) no
Y3 C48 C49 C50 63.5(6) no
C52 C48 C49 Y3 -66.2(8) no
C52 C48 C49 C50 -2.7(12) no
Y3 C48 C52 C51 -63.2(8) no
C49 C48 C52 Y3 67.7(8) no
C49 C48 C52 C51 4.5(13) no
Y3 C49 C50 C51 65.4(7) no
C48 C49 C50 Y3 -65.7(7) no
C48 C49 C50 C51 -0.3(11) no
Y3 C50 C51 C52 73.0(8) no
C49 C50 C51 Y3 -69.9(6) no
C49 C50 C51 C52 3.1(12) no
Y3 C51 C52 C48 67.5(9) no
C50 C51 C52 Y3 -72.2(7) no
C50 C51 C52 C48 -4.7(13) no
Y3 C53 C54 C55 72.0(8) no
C57 C53 C54 Y3 -72.0(7) no
C57 C53 C54 C55 0.0(13) no
Y3 C53 C57 C56 -69.7(7) no
C54 C53 C57 Y3 70.7(8) no
C54 C53 C57 C56 1.1(12) no
Y3 C54 C55 C56 67.1(6) no
C53 C54 C55 Y3 -68.2(8) no
C53 C54 C55 C56 -1.1(12) no
Y3 C55 C56 C57 66.4(7) no
C54 C55 C56 Y3 -64.7(7) no
C54 C55 C56 C57 1.7(11) no
Y3 C56 C57 C53 66.4(7) no
C55 C56 C57 Y3 -68.1(6) no
C55 C56 C57 C53 -1.7(11) no
O1 C58 C59 C60 34.5(4) no
C58 C59 C60 C61 -38.5(4) no
C59 C60 C61 O1 29.0(4) no
O2A C62A C63A C64A 35.7(10) no
C62A C63A C64A C65A -43.7(10) no
C63A C64A C65A O2A 35.8(10) no
O3A C66A C67A C68A 32.1(11) no
C66A C67A C68A C69A -39.4(10) no
C67A C68A C69A O3A 32.0(12) no
C75 C70 C71 C72 1.9(7) no
C76 C70 C71 C72 178.9(5) no
C71 C70 C75 C74 -2.7(7) no
C76 C70 C75 C74 -179.7(5) no
C70 C71 C72 C73 0.4(8) no
C71 C72 C73 C74 -2.0(8) no
C72 C73 C74 C75 1.2(8) no
C73 C74 C75 C70 1.1(8) no

loop_
_platon_squeeze_void_nr
_platon_squeeze_void_average_x
_platon_squeeze_void_average_y
_platon_squeeze_void_average_z
_platon_squeeze_void_volume
_platon_squeeze_void_count_electrons
_platon_squeeze_void_content
1 -0.023 0.000 0.000 226 57 ' '
2 -0.021 0.000 0.500 182 50 ' '
